data_4121359
loop_
_publ_author_name
'Takashi Nakamura'
'Hitoshi Ube'
'Ryosuke Miyake'
'Mitsuhiko Shionoya'

_publ_section_title
;
 A C60-Templated Tetrameric Porphyrin Barrel Complex via Zinc-Mediated
 Self-Assembly Utilizing Labile Capping Ligands
;
_journal_name_full 'Journal of the American Chemical Society'
_journal_page_first 18790
_journal_page_last 18793
_journal_paper_doi 10.1021/ja4110446
_journal_volume 135
_journal_year 2013
_chemical_formula_sum 'C1648 H1024 N192 O232 S64 Zn48'
_chemical_formula_weight 32416.19
_chemical_name_systematic
; 
 ? 
;
_space_group_IT_number 56
_symmetry_cell_setting orthorhombic
_symmetry_space_group_name_Hall '-P 2ab 2ac'
_symmetry_space_group_name_H-M 'P c c n'
_atom_sites_solution_hydrogens geom
_atom_sites_solution_primary direct
_atom_sites_solution_secondary difmap
_audit_creation_method SHELXL-97
_cell_angle_alpha 90.00
_cell_angle_beta 90.00
_cell_angle_gamma 90.00
_cell_formula_units_Z 1
_cell_length_a 30.152(9)
_cell_length_b 30.764(9)
_cell_length_c 44.449(13)
_cell_measurement_reflns_used 9227
_cell_measurement_temperature 93
_cell_measurement_theta_max 21.04
_cell_measurement_theta_min 2.29
_cell_volume 41231(2)
_computing_cell_refinement 'APEX2 (Bruker AXS, 2006)'
_computing_data_collection 'APEX2 (Bruker AXS, 2006)'
_computing_data_reduction 'SAINT (Bruker AXS, 2004)'
_computing_molecular_graphics 'XSHEL (Bruker AXS,2002)'
_computing_publication_material 'XCIF (Bruker AXS, 2001)'
_computing_structure_refinement 'SHELXL-97 (Sheldrick, 1997)'
_computing_structure_solution 'SHELXS-97 (Sheldrick, 1997)'
_diffrn_ambient_temperature 93
_diffrn_detector_area_resol_mean 8.333
_diffrn_measured_fraction_theta_full 0.952
_diffrn_measured_fraction_theta_max 0.952
_diffrn_measurement_device_type 'Bruker APEXII CCD area detector'
_diffrn_measurement_method 'phi and omega scans'
_diffrn_radiation_monochromator 'Bruker Helios multilayer confocal mirror'
_diffrn_radiation_source 'Bruker TXS fine-focus rotating anode'
_diffrn_radiation_type MoK\a
_diffrn_radiation_wavelength 0.71073
_diffrn_reflns_av_R_equivalents 0.0884
_diffrn_reflns_av_sigmaI/netI 0.0955
_diffrn_reflns_limit_h_max 30
_diffrn_reflns_limit_h_min -16
_diffrn_reflns_limit_k_max 31
_diffrn_reflns_limit_k_min -30
_diffrn_reflns_limit_l_max 42
_diffrn_reflns_limit_l_min -44
_diffrn_reflns_number 91909
_diffrn_reflns_theta_full 21.14
_diffrn_reflns_theta_max 21.14
_diffrn_reflns_theta_min 0.92
_exptl_absorpt_coefficient_mu 0.840
_exptl_absorpt_correction_T_max 0.8635
_exptl_absorpt_correction_T_min 0.7749
_exptl_absorpt_correction_type empirical
_exptl_absorpt_process_details
;
SADABS Sheldrick 1996
;
_exptl_crystal_colour red
_exptl_crystal_density_diffrn 1.306
_exptl_crystal_description block
_exptl_crystal_F_000 16576
_exptl_crystal_size_max 0.32
_exptl_crystal_size_mid 0.27
_exptl_crystal_size_min 0.18
_platon_squeeze_details
;
;
_refine_diff_density_max 2.517
_refine_diff_density_min -0.817
_refine_diff_density_rms 0.214
_refine_ls_extinction_method none
_refine_ls_goodness_of_fit_ref 1.767
_refine_ls_hydrogen_treatment constr
_refine_ls_matrix_type full
_refine_ls_number_parameters 2674
_refine_ls_number_reflns 21496
_refine_ls_number_restraints 7945
_refine_ls_restrained_S_all 1.555
_refine_ls_R_factor_all 0.2513
_refine_ls_R_factor_gt 0.1887
_refine_ls_shift/su_max 0.000
_refine_ls_shift/su_mean 0.000
_refine_ls_structure_factor_coef Fsqd
_refine_ls_weighting_details 'calc w=1/[\s^2^(Fo^2^)+(0.2000P)^2^+0.0000P] where P=(Fo^2^+2Fc^2^)/3'
_refine_ls_weighting_scheme calc
_refine_ls_wR_factor_gt 0.4575
_refine_ls_wR_factor_ref 0.4982
_reflns_number_gt 11201
_reflns_number_total 21496
_reflns_threshold_expression >2sigma(I)
_cod_data_source_file ja4110446_si_002.cif
_cod_data_source_block pccn
_cod_original_cell_volume 41231(21)
_cod_database_code 4121359
_verf_rfacr01_alert_3_a
;
PROBLEM: The Value of the weighted R factor is > 0.45
RESPONSE: Low quality of the crystal might be a reason for the high R factor,
         see _exptl_special_details 
;
_verf_thetm01_alert_3_a
;
PROBLEM: The value of sine(theta_max)/wavelength is less than 0.550
         Calculated sin(theta_max)/wavelength =    0.5074
RESPONSE: Low-resolution reflection data was used, see _refine_special_details
;
_verf_rlat084_alert_3_a
;
PROBLEM: High wR2 Value (i.e. > 0.25)  ...........         0.50
RESPONSE: Low quality of the crystal might be a reason for the high R factor,
         see _exptl_special_details 
;
_verf_rlat222_alert_3_a
;
PROBLEM: Large Non-Solvent H Uiso(max)/Uiso(min)  ... 10.0 Ratio
RESPONSE: Possible disordered structures were not fully solved
          because of the use of low-resolution reflection data,
          see _refine_special_details and _exptl_special_details 
;
_verf_rlat234_alert_3_a
;
PROBLEM: Large Hirshfeld Difference S6 -- C1P  ....... 0.37 Ang.
RESPONSE: Possible disordered structures were not fully solved
          because of the use of low-resolution reflection data,
          see _refine_special_details and _exptl_special_details 

PROBLEM: Large Hirshfeld Difference C2P -- C3P  ...... 0.33 Ang.
RESPONSE: Possible disordered structures were not fully solved
          because of the use of low-resolution reflection data,
          see _refine_special_details and _exptl_special_details 

PROBLEM: Large Hirshfeld Difference C4N -- C7N  ....... 0.33 Ang.
RESPONSE: Possible disordered structures were not fully solved
          because of the use of low-resolution reflection data,
          see _refine_special_details and _exptl_special_details 
;
_verf_rlatr241_alert_2_a
;
PROBLEM: Check High  Ueq as Compared to Neighbors for  C3P
RESPONSE: Possible disordered structures were not fully solved
          because of the use of low-resolution reflection data,
          see _refine_special_details and _exptl_special_details 

PROBLEM: Check High  Ueq as Compared to Neighbors for  C6P
RESPONSE: Possible disordered structures were not fully solved
          because of the use of low-resolution reflection data,
          see _refine_special_details and _exptl_special_details 

PROBLEM: Check High  Ueq as Compared to Neighbors for  C5N
RESPONSE: Possible disordered structures were not fully solved
          because of the use of low-resolution reflection data,
          see _refine_special_details and _exptl_special_details 
;

loop_
_symmetry_equiv_pos_as_xyz
'x, y, z'
'-x+1/2, -y+1/2, z'
'-x, y+1/2, -z+1/2'
'x+1/2, -y, -z+1/2'
'-x, -y, -z'
'x-1/2, y-1/2, -z'
'x, -y-1/2, z-1/2'
'-x-1/2, y, z-1/2'

loop_
_atom_site_label
_atom_site_type_symbol
_atom_site_fract_x
_atom_site_fract_y
_atom_site_fract_z
_atom_site_U_iso_or_equiv
_atom_site_adp_type
_atom_site_occupancy
_atom_site_symmetry_multiplicity
_atom_site_calc_flag
_atom_site_refinement_flags
_atom_site_disorder_assembly
_atom_site_disorder_group
C1 C 0.5461(7) 0.8081(6) 0.3200(4) 0.059(5) Uani 1 1 d U . .
C2 C 0.5252(6) 0.7769(7) 0.3390(4) 0.059(5) Uani 1 1 d U . .
H2 H 0.5144 0.7488 0.3337 0.071 Uiso 1 1 calc R . .
C3 C 0.5242(6) 0.7971(6) 0.3667(4) 0.058(5) Uani 1 1 d U . .
H3 H 0.5101 0.7861 0.3842 0.069 Uiso 1 1 calc R . .
C4 C 0.5474(5) 0.8362(5) 0.3647(3) 0.036(4) Uani 1 1 d U . .
C5 C 0.5550(6) 0.8676(5) 0.3896(3) 0.042(4) Uani 1 1 d U . .
C6 C 0.5786(6) 0.9033(5) 0.3877(4) 0.044(5) Uani 1 1 d U . .
C7 C 0.5860(8) 0.9364(8) 0.4130(5) 0.085(7) Uani 1 1 d U . .
H7 H 0.5739 0.9343 0.4326 0.102 Uiso 1 1 calc R . .
C8 C 0.6115(6) 0.9682(6) 0.4035(4) 0.049(5) Uani 1 1 d U . .
H8 H 0.6217 0.9925 0.4147 0.059 Uiso 1 1 calc R . .
C9 C 0.6207(7) 0.9582(7) 0.3725(4) 0.066(6) Uani 1 1 d U . .
C10 C 0.6428(6) 0.9866(6) 0.3531(4) 0.053(5) Uani 1 1 d U . .
C11 C 0.6578(6) 0.9777(7) 0.3218(4) 0.056(5) Uani 1 1 d U . .
C12 C 0.6866(6) 1.0035(5) 0.3055(3) 0.038(4) Uani 1 1 d U . .
H12 H 0.6996 1.0303 0.3113 0.046 Uiso 1 1 calc R . .
C13 C 0.6920(6) 0.9815(6) 0.2791(4) 0.055(5) Uani 1 1 d U . .
H13 H 0.7090 0.9914 0.2624 0.066 Uiso 1 1 calc R . .
C14 C 0.6686(6) 0.9421(6) 0.2803(4) 0.049(5) Uani 1 1 d U . .
C15 C 0.6612(5) 0.9131(6) 0.2572(4) 0.053(5) Uani 1 1 d U . .
C16 C 0.6312(7) 0.8763(7) 0.2551(5) 0.069(6) Uani 1 1 d U . .
C17 C 0.6280(6) 0.8431(7) 0.2326(4) 0.056(5) Uani 1 1 d U . .
H17 H 0.6446 0.8422 0.2144 0.067 Uiso 1 1 calc R . .
C18 C 0.5994(6) 0.8151(7) 0.2408(4) 0.061(5) Uani 1 1 d U . .
H18 H 0.5900 0.7899 0.2303 0.073 Uiso 1 1 calc R . .
C19 C 0.5844(7) 0.8303(7) 0.2702(4) 0.061(5) Uani 1 1 d U . .
C20 C 0.5574(6) 0.8018(7) 0.2888(4) 0.062(5) Uani 1 1 d U . .
C21 C 0.5509(6) 0.8431(5) 0.4436(4) 0.042(4) Uani 1 1 d U . .
H21 H 0.5824 0.8454 0.4439 0.050 Uiso 1 1 calc R . .
C22 C 0.5312(5) 0.8542(5) 0.4174(4) 0.038(4) Uani 1 1 d U . .
C23 C 0.4830(6) 0.8475(6) 0.4176(4) 0.052(5) Uani 1 1 d U . .
H23 H 0.4666 0.8544 0.4000 0.062 Uiso 1 1 calc R . .
C24 C 0.4611(7) 0.8319(7) 0.4419(5) 0.071(6) Uani 1 1 d U . .
H24 H 0.4303 0.8254 0.4419 0.085 Uiso 1 1 calc R . .
C25 C 0.4897(6) 0.8259(5) 0.4683(4) 0.048(5) Uani 1 1 d U . .
C26 C 0.4631(8) 0.8060(7) 0.4968(5) 0.078(6) Uani 1 1 d U . .
C27 C 0.4213(8) 0.7909(8) 0.4971(5) 0.088(7) Uani 1 1 d U . .
H27 H 0.4052 0.7882 0.4788 0.106 Uiso 1 1 calc R . .
C28 C 0.4026(7) 0.7799(8) 0.5225(5) 0.084(7) Uani 1 1 d U . .
H28 H 0.3721 0.7723 0.5229 0.101 Uiso 1 1 calc R . .
C29 C 0.4284(7) 0.7793(7) 0.5505(5) 0.078(6) Uani 1 1 d U . .
H29 H 0.4167 0.7713 0.5695 0.094 Uiso 1 1 calc R . .
C30 C 0.4706(8) 0.7913(8) 0.5460(5) 0.089(7) Uani 1 1 d U . .
H30 H 0.4896 0.7887 0.5629 0.107 Uiso 1 1 calc R . .
C31 C 0.6819(6) 1.0401(7) 0.3886(4) 0.068(6) Uani 1 1 d U . .
H31 H 0.6955 1.0166 0.3990 0.081 Uiso 1 1 calc R . .
C32 C 0.6539(6) 1.0307(6) 0.3627(4) 0.051(5) Uani 1 1 d U . .
C33 C 0.6362(7) 1.0671(7) 0.3501(5) 0.064(6) Uani 1 1 d U . .
H33 H 0.6157 1.0638 0.3340 0.077 Uiso 1 1 calc R . .
C34 C 0.6462(7) 1.1070(8) 0.3592(5) 0.080(7) Uani 1 1 d U . .
H34 H 0.6374 1.1315 0.3477 0.096 Uiso 1 1 calc R . .
C35 C 0.6696(7) 1.1125(8) 0.3856(4) 0.065(6) Uani 1 1 d U . .
C36 C 0.6755(7) 1.1576(8) 0.3984(5) 0.079(7) Uani 1 1 d U . .
C37 C 0.6664(8) 1.1975(9) 0.3868(6) 0.095(8) Uani 1 1 d U . .
H37 H 0.6536 1.1977 0.3673 0.114 Uiso 1 1 calc R . .
C38 C 0.6732(8) 1.2362(9) 0.3992(6) 0.092(7) Uani 1 1 d U . .
H38 H 0.6639 1.2628 0.3903 0.111 Uiso 1 1 calc R . .
C39 C 0.6938(7) 1.2341(8) 0.4245(6) 0.075(6) Uani 1 1 d U . .
H39 H 0.7011 1.2611 0.4335 0.090 Uiso 1 1 calc R . .
C40 C 0.7065(8) 1.1975(9) 0.4402(6) 0.093(7) Uani 1 1 d U . .
H40 H 0.7182 1.1985 0.4600 0.111 Uiso 1 1 calc R . .
C41 C 0.7342(5) 0.9219(5) 0.2274(4) 0.042(4) Uani 1 1 d U . .
H41 H 0.7490 0.9209 0.2462 0.051 Uiso 1 1 calc R . .
C42 C 0.6894(5) 0.9218(6) 0.2270(3) 0.044(3) Uani 1 1 d U . .
C43 C 0.6674(5) 0.9226(5) 0.1994(3) 0.042(3) Uani 1 1 d U . .
H43 H 0.6360 0.9226 0.1982 0.050 Uiso 1 1 calc R . .
C44 C 0.6923(6) 0.9235(6) 0.1752(4) 0.046(3) Uani 1 1 d U . .
H44 H 0.6781 0.9242 0.1561 0.055 Uiso 1 1 calc R . .
C45 C 0.7380(6) 0.9235(6) 0.1759(4) 0.046(4) Uani 1 1 d U . .
C46 C 0.7696(6) 0.9214(6) 0.1493(4) 0.049(5) Uani 1 1 d U . .
C47 C 0.7528(7) 0.9141(6) 0.1209(4) 0.061(5) Uani 1 1 d U . .
H47 H 0.7218 0.9133 0.1173 0.073 Uiso 1 1 calc R . .
C48 C 0.7840(7) 0.9079(7) 0.0973(4) 0.064(6) Uani 1 1 d U . .
H48 H 0.7739 0.9023 0.0774 0.077 Uiso 1 1 calc R . .
C49 C 0.8258(7) 0.9098(7) 0.1030(4) 0.067(6) Uani 1 1 d U . .
H49 H 0.8462 0.9050 0.0871 0.081 Uiso 1 1 calc R . .
C50 C 0.8424(7) 0.9188(7) 0.1322(4) 0.069(6) Uani 1 1 d U . .
H50 H 0.8732 0.9221 0.1361 0.082 Uiso 1 1 calc R . .
C51 C 0.4889(6) 0.7578(7) 0.2727(4) 0.050(5) Uani 1 1 d U . .
H51 H 0.4721 0.7812 0.2808 0.060 Uiso 1 1 calc R . .
C52 C 0.5357(6) 0.7636(6) 0.2739(4) 0.046(5) Uani 1 1 d U . .
C53 C 0.5576(6) 0.7294(6) 0.2644(3) 0.048(5) Uani 1 1 d U . .
H53 H 0.5891 0.7296 0.2652 0.058 Uiso 1 1 calc R . .
C54 C 0.5355(7) 0.6917(7) 0.2528(4) 0.069(6) Uani 1 1 d U . .
H54 H 0.5514 0.6672 0.2455 0.083 Uiso 1 1 calc R . .
C55 C 0.4904(7) 0.6932(7) 0.2528(4) 0.062(6) Uani 1 1 d U . .
C56 C 0.4616(7) 0.6539(7) 0.2420(4) 0.055(5) Uani 1 1 d U . .
C57 C 0.4798(7) 0.6178(7) 0.2286(4) 0.069(6) Uani 1 1 d U . .
H57 H 0.5099 0.6180 0.2223 0.083 Uiso 1 1 calc R . .
C58 C 0.4547(7) 0.5821(7) 0.2244(4) 0.069(6) Uani 1 1 d U . .
H58 H 0.4681 0.5564 0.2169 0.083 Uiso 1 1 calc R . .
C59 C 0.4087(8) 0.5822(8) 0.2309(5) 0.086(7) Uani 1 1 d U . .
H59 H 0.3907 0.5570 0.2287 0.103 Uiso 1 1 calc R . .
C60 C 0.3906(9) 0.6236(9) 0.2414(5) 0.098(8) Uani 1 1 d U . .
H60 H 0.3595 0.6275 0.2433 0.117 Uiso 1 1 calc R . .
C61 C 0.9854(7) 0.8424(6) 0.3907(4) 0.059(5) Uani 1 1 d U . .
C62 C 1.0097(7) 0.8106(6) 0.4090(4) 0.063(5) Uani 1 1 d U . .
H62 H 1.0360 0.7954 0.4035 0.076 Uiso 1 1 calc R . .
C63 C 0.9880(7) 0.8071(7) 0.4347(4) 0.062(5) Uani 1 1 d U . .
H63 H 0.9971 0.7908 0.4518 0.075 Uiso 1 1 calc R . .
C64 C 0.9498(6) 0.8316(6) 0.4323(4) 0.051(5) Uani 1 1 d U . .
C65 C 0.9151(6) 0.8388(6) 0.4554(4) 0.052(5) Uani 1 1 d U . .
C66 C 0.8826(6) 0.8663(6) 0.4565(4) 0.043(5) Uani 1 1 d U . .
C67 C 0.8477(6) 0.8707(6) 0.4799(4) 0.051(5) Uani 1 1 d U . .
H67 H 0.8471 0.8558 0.4986 0.061 Uiso 1 1 calc R . .
C68 C 0.8187(7) 0.8979(7) 0.4705(4) 0.060(5) Uani 1 1 d U . .
H68 H 0.7926 0.9062 0.4810 0.072 Uiso 1 1 calc R . .
C69 C 0.8322(7) 0.9142(7) 0.4411(4) 0.059(5) Uani 1 1 d U . .
C70 C 0.8047(6) 0.9389(6) 0.4235(4) 0.054(5) Uani 1 1 d U . .
C71 C 0.8152(6) 0.9492(6) 0.3907(4) 0.055(5) Uani 1 1 d U . .
C72 C 0.7835(6) 0.9720(6) 0.3713(4) 0.055(5) Uani 1 1 d U . .
H72 H 0.7561 0.9849 0.3767 0.066 Uiso 1 1 calc R . .
C73 C 0.8017(6) 0.9704(6) 0.3449(4) 0.054(5) Uani 1 1 d U . .
H73 H 0.7886 0.9815 0.3270 0.065 Uiso 1 1 calc R . .
C74 C 0.8416(6) 0.9506(6) 0.3462(3) 0.052(5) Uani 1 1 d U . .
C75 C 0.8752(6) 0.9388(6) 0.3222(3) 0.054(5) Uani 1 1 d U . .
C76 C 0.9172(6) 0.9200(6) 0.3248(4) 0.058(3) Uani 1 1 d U . .
C77 C 0.9475(6) 0.9181(6) 0.3015(4) 0.060(4) Uani 1 1 d U . .
H77 H 0.9440 0.9308 0.2822 0.072 Uiso 1 1 calc R . .
C78 C 0.9825(7) 0.8952(6) 0.3108(4) 0.061(4) Uani 1 1 d U . .
H78 H 1.0089 0.8880 0.3002 0.073 Uiso 1 1 calc R . .
C79 C 0.9694(6) 0.8837(6) 0.3424(4) 0.056(3) Uani 1 1 d U . .
C80 C 0.9984(6) 0.8583(7) 0.3614(4) 0.061(5) Uani 1 1 d U . .
C81 C 0.9229(7) 0.7665(7) 0.4840(4) 0.068(6) Uani 1 1 d U . .
H81 H 0.9202 0.7519 0.4653 0.081 Uiso 1 1 calc R . .
C82 C 0.9243(6) 0.8122(6) 0.4845(4) 0.055(5) Uani 1 1 d U . .
C83 C 0.5705(6) 0.6643(6) 0.5119(4) 0.052(5) Uani 1 1 d U . .
H83 H 0.5674 0.6336 0.5128 0.062 Uiso 1 1 calc R . .
C84 C 0.5706(7) 0.6921(7) 0.5385(4) 0.071(6) Uani 1 1 d U . .
H84 H 0.5685 0.6790 0.5578 0.085 Uiso 1 1 calc R . .
C85 C 0.5735(6) 0.7359(7) 0.5367(4) 0.055(5) Uani 1 1 d U . .
C86 C 0.5760(6) 0.7666(6) 0.5613(4) 0.042(4) Uani 1 1 d U . .
C87 C 0.5845(7) 0.7488(8) 0.5915(5) 0.088(7) Uani 1 1 d U . .
H87 H 0.5862 0.7184 0.5952 0.105 Uiso 1 1 calc R . .
C88 C 0.5901(8) 0.7798(10) 0.6149(5) 0.095(8) Uani 1 1 d U . .
H88 H 0.5956 0.7699 0.6348 0.114 Uiso 1 1 calc R . .
C89 C 0.5878(7) 0.8212(7) 0.6097(4) 0.063(6) Uani 1 1 d U . .
H89 H 0.5931 0.8410 0.6257 0.076 Uiso 1 1 calc R . .
C90 C 0.5772(7) 0.8381(8) 0.5801(5) 0.078(6) Uani 1 1 d U . .
H90 H 0.5723 0.8681 0.5764 0.094 Uiso 1 1 calc R . .
C91 C 0.7636(7) 1.0033(8) 0.4367(4) 0.068(6) Uani 1 1 d U . .
H91 H 0.7866 1.0182 0.4264 0.082 Uiso 1 1 calc R . .
C92 C 0.7669(6) 0.9609(7) 0.4360(4) 0.047(5) Uani 1 1 d U . .
C93 C 0.7296(6) 0.9411(6) 0.4462(4) 0.048(5) Uani 1 1 d U . .
H93 H 0.7272 0.9105 0.4434 0.058 Uiso 1 1 calc R . .
C94 C 0.6950(7) 0.9619(6) 0.4601(4) 0.055(5) Uani 1 1 d U . .
H94 H 0.6706 0.9463 0.4683 0.066 Uiso 1 1 calc R . .
C95 C 0.6977(7) 1.0084(7) 0.4617(4) 0.059(5) Uani 1 1 d U . .
C96 C 0.6620(7) 1.0354(7) 0.4723(4) 0.062(5) Uani 1 1 d U . .
C97 C 0.6257(7) 1.0192(8) 0.4885(5) 0.082(7) Uani 1 1 d U . .
H97 H 0.6237 0.9889 0.4924 0.099 Uiso 1 1 calc R . .
C98 C 0.5936(9) 1.0457(8) 0.4984(6) 0.095(8) Uani 1 1 d U . .
H98 H 0.5681 1.0349 0.5085 0.114 Uiso 1 1 calc R . .
C99 C 0.6002(11) 1.0950(10) 0.4925(7) 0.129(10) Uani 1 1 d U . .
H99 H 0.5812 1.1169 0.5004 0.154 Uiso 1 1 calc R . .
C100 C 0.6369(9) 1.1040(10) 0.4745(6) 0.104(8) Uani 1 1 d U . .
H100 H 0.6408 1.1332 0.4681 0.125 Uiso 1 1 calc R . .
C101 C 0.8528(5) 0.9449(6) 0.2685(4) 0.041(4) Uani 1 1 d U . .
H101 H 0.8523 0.9140 0.2691 0.049 Uiso 1 1 calc R . .
C102 C 0.8654(7) 0.9668(7) 0.2939(4) 0.062(5) Uani 1 1 d U . .
C103 C 0.8629(8) 1.0105(8) 0.2950(5) 0.086(7) Uani 1 1 d U . .
H103 H 0.8688 1.0257 0.3132 0.104 Uiso 1 1 calc R . .
C104 C 0.8507(8) 1.0340(9) 0.2679(6) 0.102(8) Uani 1 1 d U . .
H104 H 0.8503 1.0648 0.2671 0.123 Uiso 1 1 calc R . .
C105 C 0.8401(6) 1.0091(7) 0.2438(4) 0.056(5) Uani 1 1 d U . .
C106 C 0.8331(7) 1.0332(7) 0.2128(5) 0.074(6) Uani 1 1 d U . .
C107 C 0.8337(8) 1.0792(8) 0.2102(6) 0.084(7) Uani 1 1 d U . .
H107 H 0.8394 1.0973 0.2271 0.101 Uiso 1 1 calc R . .
C108 C 0.8263(7) 1.0952(8) 0.1840(6) 0.090(7) Uani 1 1 d U . .
H108 H 0.8312 1.1255 0.1814 0.107 Uiso 1 1 calc R . .
C109 C 0.8117(8) 1.0714(8) 0.1593(5) 0.085(7) Uani 1 1 d U . .
H109 H 0.8034 1.0848 0.1409 0.103 Uiso 1 1 calc R . .
C110 C 0.8102(8) 1.0249(9) 0.1636(6) 0.102(8) Uani 1 1 d U . .
H110 H 0.8028 1.0069 0.1470 0.123 Uiso 1 1 calc R . .
C111 C 0.4503(7) 0.6799(6) 0.3246(5) 0.069(6) Uani 1 1 d U . .
H111 H 0.4752 0.6906 0.3139 0.083 Uiso 1 1 calc R . .
C112 C 1.0427(7) 0.8431(7) 0.3514(5) 0.074(6) Uani 1 1 d U . .
C113 C 1.0809(7) 0.8598(7) 0.3667(5) 0.074(6) Uani 1 1 d U . .
H113 H 1.0776 0.8775 0.3841 0.089 Uiso 1 1 calc R . .
C114 C 0.3768(10) 0.6506(9) 0.3557(6) 0.106(8) Uani 1 1 d U . .
H114 H 0.3507 0.6415 0.3659 0.127 Uiso 1 1 calc R . .
C115 C 0.3740(7) 0.6757(7) 0.3279(5) 0.077(6) Uani 1 1 d U . .
C121 C 0.6765(6) 0.7975(6) 0.5226(4) 0.054(3) Uani 1 1 d U . .
C122 C 0.6839(6) 0.7894(7) 0.5562(4) 0.059(4) Uani 1 1 d U . .
H122 H 0.6819 0.8123 0.5705 0.070 Uiso 1 1 calc R . .
C123 C 0.6934(6) 0.7483(7) 0.5645(4) 0.066(4) Uani 1 1 d U . .
H123 H 0.6959 0.7424 0.5855 0.079 Uiso 1 1 calc R . .
C124 C 0.6994(6) 0.7163(7) 0.5460(4) 0.061(4) Uani 1 1 d U . .
C125 C 0.6986(6) 0.7259(7) 0.5155(4) 0.064(4) Uani 1 1 d U . .
H125 H 0.7057 0.7034 0.5017 0.077 Uiso 1 1 calc R . .
C126 C 0.6886(6) 0.7646(7) 0.5045(4) 0.057(4) Uani 1 1 d U . .
H126 H 0.6899 0.7692 0.4834 0.069 Uiso 1 1 calc R . .
C127 C 0.7078(7) 0.6694(7) 0.5543(5) 0.084(7) Uani 1 1 d U . .
H12A H 0.7373 0.6668 0.5635 0.127 Uiso 1 1 calc R . .
H12B H 0.7064 0.6514 0.5362 0.127 Uiso 1 1 calc R . .
H12C H 0.6852 0.6597 0.5687 0.127 Uiso 1 1 calc R . .
C128 C 0.5500(8) 0.9627(9) 0.5382(5) 0.098(8) Uani 1 1 d U . .
C129 C 0.5210(9) 0.9974(9) 0.5483(6) 0.096(8) Uani 1 1 d U . .
H129 H 0.4951 1.0018 0.5365 0.116 Uiso 1 1 calc R . .
C130 C 0.5252(9) 1.0216(9) 0.5696(7) 0.109(9) Uani 1 1 d U . .
H130 H 0.5021 1.0412 0.5748 0.131 Uiso 1 1 calc R . .
C131 C 0.5644(11) 1.0203(10) 0.5866(7) 0.119(9) Uani 1 1 d U . .
C132 C 0.6008(8) 0.9962(8) 0.5778(5) 0.085(7) Uani 1 1 d U . .
H132 H 0.6294 0.9995 0.5865 0.103 Uiso 1 1 calc R . .
C133 C 0.5918(7) 0.9678(8) 0.5561(5) 0.083(7) Uani 1 1 d U . .
H133 H 0.6151 0.9482 0.5512 0.100 Uiso 1 1 calc R . .
C134 C 0.5723(9) 1.0577(8) 0.6109(5) 0.106(8) Uani 1 1 d U . .
H13A H 0.5440 1.0718 0.6157 0.159 Uiso 1 1 calc R . .
H13B H 0.5929 1.0794 0.6027 0.159 Uiso 1 1 calc R . .
H13C H 0.5849 1.0450 0.6292 0.159 Uiso 1 1 calc R . .
C138 C 0.7521(5) 1.1184(5) 0.3150(3) 0.155(13) Uani 1 1 d GU . .
C139 C 0.7517(6) 1.1567(5) 0.3316(4) 0.167(13) Uani 1 1 d GU . .
H139 H 0.7366 1.1815 0.3242 0.200 Uiso 1 1 calc R . .
C140 C 0.7736(5) 1.1586(5) 0.3591(4) 0.118(9) Uani 1 1 d GU . .
H140 H 0.7734 1.1848 0.3705 0.142 Uiso 1 1 calc R . .
C135 C 0.7958(5) 1.1223(5) 0.3700(3) 0.124(10) Uani 1 1 d GU . .
C136 C 0.7961(5) 1.0840(5) 0.3534(4) 0.124(10) Uani 1 1 d GU . .
H136 H 0.8113 1.0592 0.3609 0.149 Uiso 1 1 calc R . .
C137 C 0.7743(4) 1.0821(5) 0.3259(3) 0.106(8) Uani 1 1 d GU . .
H137 H 0.7745 1.0559 0.3146 0.128 Uiso 1 1 calc R . .
C1P C 0.3966(9) 0.7626(10) 0.1716(7) 0.28(3) Uani 1 1 d GU . .
C2P C 0.4305(10) 0.7389(9) 0.1581(7) 0.27(3) Uani 1 1 d GU . .
H2P H 0.4357 0.7097 0.1640 0.329 Uiso 1 1 calc R . .
C3P C 0.4566(10) 0.7580(9) 0.1360(7) 0.38(4) Uani 1 1 d GU . .
H3P H 0.4798 0.7418 0.1268 0.451 Uiso 1 1 calc R . .
C4P C 0.4489(10) 0.8007(10) 0.1274(6) 0.33(3) Uani 1 1 d GDU . .
C5P C 0.4151(9) 0.8244(9) 0.1409(6) 0.27(2) Uani 1 1 d GU . .
H5P H 0.4098 0.8537 0.1350 0.319 Uiso 1 1 calc R . .
C6P C 0.3889(8) 0.8054(10) 0.1630(7) 0.34(3) Uani 1 1 d GU . .
H6P H 0.3658 0.8216 0.1722 0.403 Uiso 1 1 calc R . .
C141 C 0.7354(12) 1.1191(12) 0.2819(8) 0.177(14) Uani 1 1 d U . .
H14A H 0.7185 1.1458 0.2783 0.265 Uiso 1 1 calc R . .
H14B H 0.7163 1.0938 0.2783 0.265 Uiso 1 1 calc R . .
H14C H 0.7609 1.1180 0.2682 0.265 Uiso 1 1 calc R . .
C1M C 0.6530(10) 0.2413(6) 0.6070(5) 0.148(12) Uani 1 1 d GDU . .
C2M C 0.6942(8) 0.2613(9) 0.6098(5) 0.180(15) Uani 1 1 d GU . .
C3M C 0.7039(7) 0.2982(9) 0.5930(7) 0.173(14) Uani 1 1 d GU . .
C4M C 0.6725(11) 0.3151(6) 0.5733(6) 0.199(17) Uani 1 1 d GDU . .
C5M C 0.6313(9) 0.2952(9) 0.5705(5) 0.158(13) Uani 1 1 d GU . .
C6M C 0.6216(7) 0.2583(8) 0.5874(6) 0.145(12) Uani 1 1 d GU . .
C142 C 0.8036(7) 0.8224(7) 0.1891(4) 0.069(6) Uani 1 1 d U . .
C143 C 0.7928(7) 0.8171(6) 0.1567(4) 0.058(5) Uani 1 1 d U . .
H143 H 0.8156 0.8209 0.1422 0.070 Uiso 1 1 calc R . .
C144 C 0.7502(7) 0.8066(7) 0.1468(4) 0.074(6) Uani 1 1 d U . .
H144 H 0.7453 0.8049 0.1257 0.089 Uiso 1 1 calc R . .
C145 C 0.7142(6) 0.7983(6) 0.1657(4) 0.056(5) Uani 1 1 d U . .
C146 C 0.7281(8) 0.8011(7) 0.1985(4) 0.072(6) Uani 1 1 d U . .
H146 H 0.7066 0.7948 0.2135 0.086 Uiso 1 1 calc R . .
C147 C 0.7655(7) 0.8110(6) 0.2067(4) 0.057(5) Uani 1 1 d U . .
H147 H 0.7700 0.8111 0.2279 0.069 Uiso 1 1 calc R . .
C148 C 0.6723(7) 0.7914(7) 0.1557(5) 0.078(6) Uani 1 1 d U . .
H14D H 0.6671 0.8087 0.1376 0.117 Uiso 1 1 calc R . .
H14E H 0.6511 0.8000 0.1714 0.117 Uiso 1 1 calc R . .
H14F H 0.6684 0.7605 0.1511 0.117 Uiso 1 1 calc R . .
C149 C 0.9715(7) 0.9514(9) 0.1644(5) 0.086(7) Uani 1 1 d U . .
C150 C 0.9972(10) 0.9804(10) 0.1492(6) 0.119(9) Uani 1 1 d U . .
H150 H 0.9983 1.0106 0.1534 0.142 Uiso 1 1 calc R . .
C151 C 1.0257(10) 0.9566(11) 0.1228(7) 0.130(10) Uani 1 1 d U . .
H151 H 1.0443 0.9741 0.1105 0.156 Uiso 1 1 calc R . .
C152 C 1.0245(9) 0.9134(10) 0.1174(6) 0.097(8) Uani 1 1 d U . .
C153 C 1.0001(7) 0.8884(8) 0.1323(5) 0.078(6) Uani 1 1 d U . .
H153 H 0.9985 0.8582 0.1278 0.093 Uiso 1 1 calc R . .
C154 C 0.9737(10) 0.9074(10) 0.1572(7) 0.120(9) Uani 1 1 d U . .
H154 H 0.9570 0.8879 0.1693 0.144 Uiso 1 1 calc R . .
C155 C 1.0492(9) 0.9047(8) 0.0917(6) 0.110(9) Uani 1 1 d U . .
H15A H 1.0646 0.8769 0.0940 0.165 Uiso 1 1 calc R . .
H15B H 1.0711 0.9279 0.0886 0.165 Uiso 1 1 calc R . .
H15C H 1.0294 0.9032 0.0742 0.165 Uiso 1 1 calc R . .
C1F C 0.7405(10) 0.7968(11) 0.2856(7) 0.098(5) Uani 0.50 1 d PDU A -1
C2F C 0.7489(11) 0.7530(11) 0.2771(6) 0.101(4) Uani 0.50 1 d PDU A -1
C3F C 0.7951(11) 0.7519(10) 0.2841(7) 0.102(5) Uani 0.50 1 d PDU A -1
C4F C 0.8169(10) 0.7889(10) 0.2966(8) 0.101(5) Uani 0.50 1 d PDU A -1
C5F C 0.7803(11) 0.8182(10) 0.2959(8) 0.100(5) Uani 0.50 1 d PDU A -1
C6F C 0.6974(10) 0.8070(11) 0.2966(6) 0.099(5) Uani 0.50 1 d PDU A -1
C7F C 0.6922(11) 0.8359(12) 0.3219(7) 0.103(5) Uani 0.50 1 d PDU A -1
C8F C 0.7304(10) 0.8606(11) 0.3308(7) 0.104(5) Uani 0.50 1 d PDU A -1
C9F C 0.7730(11) 0.8502(10) 0.3187(7) 0.101(5) Uani 0.50 1 d PDU A -1
C10F C 0.6649(10) 0.7740(10) 0.3008(7) 0.096(5) Uani 0.50 1 d PDU A -1
C11F C 0.6754(10) 0.7295(10) 0.2959(7) 0.098(5) Uani 0.50 1 d PDU A -1
C12F C 0.7175(11) 0.7193(10) 0.2828(7) 0.101(5) Uani 0.50 1 d PDU A -1
C13F C 0.7333(10) 0.6796(10) 0.2957(8) 0.103(5) Uani 0.50 1 d PDU A -1
C14F C 0.7793(10) 0.6740(11) 0.3026(8) 0.104(5) Uani 0.50 1 d PDU A -1
C15F C 0.8079(10) 0.7100(11) 0.2948(7) 0.102(5) Uani 0.50 1 d PDU A -1
C16F C 0.8410(10) 0.7116(11) 0.3180(8) 0.104(5) Uani 0.50 1 d PDU A -1
C17F C 0.8621(11) 0.7460(11) 0.3344(7) 0.101(5) Uani 0.50 1 d PDU A -1
C18F C 0.8487(11) 0.7858(10) 0.3207(7) 0.100(5) Uani 0.50 1 d PDU A -1
C19F C 0.8067(11) 0.8479(11) 0.3413(7) 0.103(5) Uani 0.50 1 d PDU A -1
C20F C 0.8414(11) 0.8169(10) 0.3440(7) 0.102(5) Uani 0.50 1 d PDU A -1
C21F C 0.7327(11) 0.8631(11) 0.3629(7) 0.104(5) Uani 0.50 1 d PDU A -1
C22F C 0.7792(11) 0.8568(11) 0.3671(7) 0.104(5) Uani 0.50 1 d PDU A -1
C23F C 0.8497(12) 0.8003(10) 0.3737(7) 0.104(5) Uani 0.50 1 d PDU A -1
C24F C 0.8624(12) 0.7570(10) 0.3658(7) 0.103(5) Uani 0.50 1 d PDU A -1
C25F C 0.8310(10) 0.6775(13) 0.3385(8) 0.107(5) Uani 0.50 1 d PDU A -1
C26F C 0.7929(10) 0.6525(12) 0.3299(8) 0.106(5) Uani 0.50 1 d PDU A -1
C27F C 0.6633(11) 0.6958(10) 0.3168(7) 0.102(5) Uani 0.50 1 d PDU A -1
C28F C 0.6983(10) 0.6647(10) 0.3147(7) 0.103(5) Uani 0.50 1 d PDU A -1
C29F C 0.7116(10) 0.6425(11) 0.3413(7) 0.108(5) Uani 0.50 1 d PDU A -1
C30F C 0.7572(10) 0.6336(12) 0.3467(8) 0.108(5) Uani 0.50 1 d PDU A -1
C31F C 0.6417(11) 0.7089(11) 0.3439(7) 0.101(5) Uani 0.50 1 d PDU A -1
C32F C 0.6297(11) 0.7534(11) 0.3478(7) 0.098(5) Uani 0.50 1 d PDU A -1
C33F C 0.6411(11) 0.7866(11) 0.3270(6) 0.098(5) Uani 0.50 1 d PDU A -1
C34F C 0.6580(11) 0.8234(13) 0.3424(7) 0.103(5) Uani 0.50 1 d PDU A -1
C35F C 0.8363(13) 0.6789(10) 0.3705(8) 0.107(5) Uani 0.50 1 d PDU A -1
C36F C 0.8529(12) 0.7185(10) 0.3829(8) 0.105(5) Uani 0.50 1 d PDU A -1
C37F C 0.8282(11) 0.8087(10) 0.4018(7) 0.105(5) Uani 0.50 1 d PDU A -1
C38F C 0.8221(10) 0.7687(10) 0.4178(8) 0.103(5) Uani 0.50 1 d PDU A -1
C39F C 0.8318(11) 0.7245(10) 0.4115(8) 0.103(5) Uani 0.50 1 d PDU A -1
C40F C 0.8029(11) 0.6879(10) 0.4143(8) 0.106(5) Uani 0.50 1 d PDU A -1
C41F C 0.8036(11) 0.6589(11) 0.3893(8) 0.107(5) Uani 0.50 1 d PDU A -1
C42F C 0.7633(11) 0.6404(11) 0.3783(7) 0.108(5) Uani 0.50 1 d PDU A -1
C43F C 0.7954(11) 0.8410(11) 0.3955(8) 0.105(5) Uani 0.50 1 d PDU A -1
C44F C 0.6898(10) 0.6535(11) 0.3689(7) 0.103(5) Uani 0.50 1 d PDU A -1
C45F C 0.6549(11) 0.6845(11) 0.3699(7) 0.101(5) Uani 0.50 1 d PDU A -1
C46F C 0.6511(10) 0.7180(11) 0.3920(7) 0.098(5) Uani 0.50 1 d PDU A -1
C47F C 0.6367(11) 0.7582(10) 0.3794(7) 0.099(5) Uani 0.50 1 d PDU A -1
C48F C 0.6653(13) 0.8279(11) 0.3741(7) 0.102(5) Uani 0.50 1 d PDU A -1
C49F C 0.6575(12) 0.7936(11) 0.3950(7) 0.101(5) Uani 0.50 1 d PDU A -1
C50F C 0.7041(12) 0.8482(11) 0.3862(7) 0.102(5) Uani 0.50 1 d PDU A -1
C51F C 0.7668(11) 0.8194(11) 0.4163(7) 0.105(5) Uani 0.50 1 d PDU A -1
C52F C 0.7208(11) 0.8284(10) 0.4130(8) 0.101(5) Uani 0.50 1 d PDU A -1
C53F C 0.6903(12) 0.7933(10) 0.4183(7) 0.102(5) Uani 0.50 1 d PDU A -1
C54F C 0.6829(10) 0.7148(11) 0.4160(7) 0.101(5) Uani 0.50 1 d PDU A -1
C55F C 0.7045(11) 0.7519(10) 0.4286(6) 0.102(5) Uani 0.50 1 d PDU A -1
C56F C 0.7227(10) 0.6533(11) 0.3922(7) 0.105(5) Uani 0.50 1 d PDU A -1
C57F C 0.7194(10) 0.6853(11) 0.4157(8) 0.104(5) Uani 0.50 1 d PDU A -1
C58F C 0.7615(10) 0.6997(11) 0.4273(8) 0.103(5) Uani 0.50 1 d PDU A -1
C59F C 0.7503(11) 0.7436(10) 0.4349(6) 0.101(4) Uani 0.50 1 d PDU A -1
C60F C 0.7798(10) 0.7796(11) 0.4303(7) 0.103(5) Uani 0.50 1 d PDU A -1
C7M C 0.6783(19) 0.3524(14) 0.5516(11) 0.27(2) Uani 1 1 d DU . .
C1N C 0.9136(10) 0.5809(7) 0.0732(5) 0.128(10) Uani 1 1 d GU . .
C2N C 0.9580(8) 0.5782(8) 0.0650(6) 0.169(14) Uani 1 1 d GU . .
C3N C 0.9697(7) 0.5606(9) 0.0373(7) 0.177(14) Uani 1 1 d GU . .
C4N C 0.9370(12) 0.5456(8) 0.0179(5) 0.171(14) Uani 1 1 d GDU . .
C5N C 0.8926(10) 0.5483(9) 0.0260(6) 0.22(2) Uani 1 1 d GU . .
C6N C 0.8809(6) 0.5660(9) 0.0537(7) 0.164(13) Uani 1 1 d GU . .
C7N C 0.936(2) 0.5272(19) -0.0140(8) 0.28(3) Uani 1 1 d DU . .
C7P C 0.472(2) 0.8240(19) 0.1024(11) 0.33(3) Uani 1 1 d DU . .
H7P1 H 0.4964 0.8416 0.1108 0.490 Uiso 1 1 calc R . .
H7P2 H 0.4512 0.8430 0.0919 0.490 Uiso 1 1 calc R . .
H7P3 H 0.4844 0.8027 0.0882 0.490 Uiso 1 1 calc R . .
C120 C 0.2956(6) 0.7010(6) 0.2686(3) 0.100(8) Uani 1 1 d GU . .
H120 H 0.2983 0.7077 0.2479 0.119 Uiso 1 1 calc R . .
C119 C 0.2544(5) 0.6961(5) 0.2822(4) 0.089(7) Uani 1 1 d GU . .
H119 H 0.2281 0.7020 0.2711 0.107 Uiso 1 1 calc R . .
C118 C 0.2516(4) 0.6828(5) 0.3120(4) 0.101(8) Uani 1 1 d GU . .
H118 H 0.2234 0.6795 0.3213 0.121 Uiso 1 1 calc R . .
C117 C 0.2900(5) 0.6743(5) 0.3283(3) 0.075(6) Uani 1 1 d GU . .
H117 H 0.2881 0.6652 0.3486 0.090 Uiso 1 1 calc R . .
C116 C 0.3313(4) 0.6792(6) 0.3147(3) 0.073(6) Uani 1 1 d GU . .
N1 N 0.5598(5) 0.8445(5) 0.3353(3) 0.056(4) Uani 1 1 d U . .
N2 N 0.6017(5) 0.9198(4) 0.3625(3) 0.044(4) Uani 1 1 d U . .
N3 N 0.6444(5) 0.9434(5) 0.3066(3) 0.056(4) Uani 1 1 d U . .
N4 N 0.6063(5) 0.8639(5) 0.2793(3) 0.043(4) Uani 1 1 d U . .
N5 N 0.5321(5) 0.8293(5) 0.4692(3) 0.047(4) Uani 1 1 d U . .
N6 N 0.4899(6) 0.8069(6) 0.5205(4) 0.072(5) Uani 1 1 d U . .
N7 N 0.6894(5) 1.0814(5) 0.3983(3) 0.049(4) Uani 1 1 d U . .
N8 N 0.7007(6) 1.1578(7) 0.4240(4) 0.091(6) Uani 1 1 d U . .
N9 N 0.7582(5) 0.9235(4) 0.2024(3) 0.053(4) Uani 1 1 d U . .
N10 N 0.8103(5) 0.9227(5) 0.1554(3) 0.047(4) Uani 1 1 d U . .
N11 N 0.4657(4) 0.7265(5) 0.2626(3) 0.043(4) Uani 1 1 d U . .
N12 N 0.4193(6) 0.6573(6) 0.2487(4) 0.071(5) Uani 1 1 d U . .
N13 N 0.9474(5) 0.8534(5) 0.4073(3) 0.057(4) Uani 1 1 d U . .
N14 N 0.8693(6) 0.8918(5) 0.4330(3) 0.059(4) Uani 1 1 d U . .
N15 N 0.8521(5) 0.9356(5) 0.3769(3) 0.059(4) Uani 1 1 d U . .
N16 N 0.9296(5) 0.8977(5) 0.3497(3) 0.051(3) Uani 1 1 d U . .
N17 N 0.5747(5) 0.7578(5) 0.5105(3) 0.057(4) Uani 1 1 d U . .
N18 N 0.5749(6) 0.8072(6) 0.5580(3) 0.066(5) Uani 1 1 d U . .
N19 N 0.7333(6) 1.0290(5) 0.4495(3) 0.056(4) Uani 1 1 d U . .
N20 N 0.6644(6) 1.0775(6) 0.4661(3) 0.070(5) Uani 1 1 d U . .
N21 N 0.8409(5) 0.9653(5) 0.2421(3) 0.053(4) Uani 1 1 d U . .
N22 N 0.8190(5) 1.0064(5) 0.1904(3) 0.063(4) Uani 1 1 d U . .
N23 N 0.4102(6) 0.6871(6) 0.3140(4) 0.071(5) Uani 1 1 d U . .
N24 N 0.3322(5) 0.6955(6) 0.2866(4) 0.076(5) Uani 1 1 d GU . .
O1 O 0.5422(4) 0.9364(5) 0.3041(3) 0.073(4) Uani 1 1 d U . .
O2 O 0.6237(4) 0.8455(5) 0.4953(2) 0.078(4) Uani 1 1 d U . .
O3 O 0.7010(4) 0.8620(5) 0.4907(3) 0.081(4) Uani 1 1 d U . .
O4 O 0.6599(5) 0.8793(5) 0.5380(3) 0.084(4) Uani 1 1 d U . .
O5 O 0.5479(5) 0.8881(6) 0.5257(3) 0.098(5) Uani 1 1 d U . .
O6 O 0.5002(8) 0.9308(7) 0.5013(5) 0.155(8) Uani 1 1 d U . .
O7 O 0.5728(7) 0.9328(6) 0.4883(4) 0.123(6) Uani 1 1 d U . .
O8 O 0.7851(7) 1.1012(6) 0.4252(5) 0.140(7) Uani 1 1 d U . .
O9 O 0.8259(8) 1.1653(6) 0.4177(5) 0.148(7) Uani 1 1 d U . .
O10 O 0.8620(9) 1.0956(9) 0.4079(6) 0.187(9) Uani 1 1 d U . .
O11 O 0.7466(7) 1.1246(6) 0.4827(4) 0.134(7) Uani 1 1 d U . .
O12 O 0.8462(4) 0.8751(4) 0.2170(3) 0.070(4) Uani 1 1 d U . .
O13 O 0.8840(4) 0.8375(4) 0.1777(3) 0.075(4) Uani 1 1 d U . .
O14 O 0.8651(5) 0.8009(5) 0.2231(3) 0.083(4) Uani 1 1 d U . .
O15 O 0.8943(6) 0.9469(6) 0.1865(4) 0.107(5) Uani 1 1 d U . .
O16 O 0.9276(7) 1.0149(7) 0.1844(4) 0.126(6) Uani 1 1 d U . .
O17 O 0.9509(6) 0.9610(7) 0.2210(4) 0.126(6) Uani 1 1 d U . .
O18 O 0.3768(6) 0.7418(7) 0.2280(4) 0.129(6) Uani 1 1 d U . .
O19 O 0.3296(11) 0.7621(10) 0.1931(7) 0.222(12) Uani 1 1 d U . .
O20 O 0.3605(8) 0.6849(7) 0.1910(4) 0.151(7) Uani 1 1 d U . .
O21 O 0.3862(5) 0.7820(5) 0.2871(3) 0.089(4) Uani 1 1 d U . .
O22 O 0.9444(5) 0.9589(5) 0.4065(3) 0.085(4) Uani 1 1 d U . .
O1M O 0.6451(7) 0.2048(7) 0.6589(4) 0.155(8) Uani 1 1 d DU . .
O2M O 0.6000(7) 0.1759(9) 0.6220(6) 0.218(11) Uani 1 1 d DU . .
O3M O 0.6753(9) 0.1631(10) 0.6211(7) 0.247(14) Uani 1 1 d DU . .
O1N O 0.9174(8) 0.6481(8) 0.1066(5) 0.162(8) Uani 1 1 d U . .
O2N O 0.8524(9) 0.6004(8) 0.1067(5) 0.167(9) Uani 1 1 d U . .
O3N O 0.9183(10) 0.5768(9) 0.1328(7) 0.205(11) Uani 1 1 d U . .
O1Z O 0.7107(14) 0.2019(13) 0.5238(9) 0.296(17) Uani 1 1 d U . .
S1 S 0.66613(17) 0.8503(2) 0.51097(10) 0.0643(16) Uani 1 1 d U . .
S2 S 0.5414(2) 0.9250(3) 0.51195(14) 0.0824(18) Uani 1 1 d U . .
S3 S 0.8203(4) 1.1214(3) 0.4074(2) 0.142(3) Uani 1 1 d U . .
S4 S 0.85463(18) 0.83391(18) 0.20211(10) 0.0592(14) Uani 1 1 d U . .
S5 S 0.9347(2) 0.9685(2) 0.19201(13) 0.0838(19) Uani 1 1 d U . .
S6 S 0.3642(4) 0.7313(4) 0.1976(2) 0.156(4) Uani 1 1 d U . .
S1M S 0.6418(4) 0.1941(4) 0.6283(2) 0.165(4) Uani 1 1 d DU . .
S1N S 0.9014(4) 0.6022(4) 0.1079(2) 0.137(3) Uani 1 1 d U . .
Zn1 Zn 0.59613(7) 0.89702(8) 0.31961(4) 0.0561(7) Uani 1 1 d U . .
Zn2 Zn 0.56172(8) 0.82595(9) 0.51238(4) 0.0682(8) Uani 1 1 d U . .
Zn3 Zn 0.72272(9) 1.09695(9) 0.44156(5) 0.0758(8) Uani 1 1 d U . .
Zn4 Zn 0.83052(8) 0.93640(8) 0.20010(4) 0.0625(7) Uani 1 1 d U . .
Zn5 Zn 0.39711(8) 0.71664(9) 0.26947(5) 0.0722(8) Uani 1 1 d U . .
Zn6 Zn 0.90452(7) 0.90265(8) 0.39288(4) 0.0585(7) Uani 1 1 d U . .

loop_
_atom_site_aniso_label
_atom_site_aniso_U_11
_atom_site_aniso_U_22
_atom_site_aniso_U_33
_atom_site_aniso_U_23
_atom_site_aniso_U_13
_atom_site_aniso_U_12
C1 0.087(12) 0.072(11) 0.018(9) -0.022(9) 0.004(9) -0.022(10)
C2 0.058(10) 0.076(12) 0.043(10) 0.019(10) 0.011(9) -0.024(9)
C3 0.076(11) 0.064(12) 0.033(10) -0.002(9) -0.009(9) -0.003(10)
C4 0.038(9) 0.055(10) 0.015(8) -0.002(8) -0.005(7) -0.021(8)
C5 0.064(10) 0.039(10) 0.023(9) -0.009(8) 0.013(8) -0.009(9)
C6 0.055(10) 0.038(10) 0.038(10) -0.027(8) 0.012(8) -0.013(8)
C7 0.098(13) 0.106(14) 0.052(11) -0.033(11) 0.010(10) -0.009(12)
C8 0.068(11) 0.050(10) 0.030(9) -0.011(8) 0.010(8) -0.017(9)
C9 0.078(12) 0.071(12) 0.048(11) 0.003(10) 0.010(10) -0.006(10)
C10 0.058(10) 0.068(11) 0.031(10) -0.006(9) -0.001(8) -0.006(9)
C11 0.053(10) 0.086(12) 0.028(10) -0.018(10) -0.018(9) 0.013(10)
C12 0.062(10) 0.043(9) 0.009(8) 0.002(7) 0.006(8) -0.006(8)
C13 0.066(11) 0.072(12) 0.028(9) 0.004(9) 0.000(8) -0.030(10)
C14 0.061(10) 0.045(10) 0.042(10) -0.008(9) -0.014(9) -0.020(9)
C15 0.038(9) 0.081(12) 0.041(10) 0.019(9) 0.009(8) -0.015(9)
C16 0.064(11) 0.073(12) 0.069(12) -0.010(11) 0.014(10) -0.010(10)
C17 0.050(10) 0.085(12) 0.034(10) -0.001(10) -0.010(8) 0.003(10)
C18 0.064(11) 0.082(12) 0.037(10) -0.005(9) -0.005(9) -0.011(10)
C19 0.072(11) 0.078(12) 0.032(10) -0.018(10) 0.014(9) 0.004(10)
C20 0.060(11) 0.096(13) 0.031(10) 0.016(10) -0.009(9) -0.003(10)
C21 0.039(7) 0.057(8) 0.029(7) -0.008(6) 0.009(6) -0.007(6)
C22 0.027(9) 0.050(10) 0.037(10) -0.005(8) 0.006(7) 0.006(7)
C23 0.067(11) 0.047(10) 0.041(10) -0.015(8) -0.008(9) -0.009(9)
C24 0.061(11) 0.091(13) 0.061(12) -0.008(10) -0.034(10) -0.011(10)
C25 0.049(10) 0.041(10) 0.054(10) 0.008(8) -0.004(9) -0.010(8)
C26 0.070(12) 0.088(13) 0.077(13) 0.009(11) 0.000(11) -0.018(11)
C27 0.093(14) 0.107(14) 0.065(12) 0.002(11) 0.000(11) 0.024(12)
C28 0.060(11) 0.114(14) 0.079(13) -0.004(12) 0.005(11) -0.010(11)
C29 0.060(12) 0.101(13) 0.074(12) 0.007(11) 0.012(10) -0.018(11)
C30 0.092(14) 0.109(14) 0.066(13) -0.001(11) 0.001(11) -0.004(12)
C31 0.066(11) 0.079(13) 0.059(11) 0.020(10) 0.018(10) 0.012(10)
C32 0.066(11) 0.050(11) 0.036(10) 0.002(9) 0.002(9) -0.002(9)
C33 0.065(11) 0.061(12) 0.067(11) -0.004(10) 0.007(10) -0.015(10)
C34 0.078(12) 0.104(14) 0.058(12) 0.005(11) 0.014(10) 0.007(11)
C35 0.070(12) 0.085(13) 0.040(11) -0.024(10) 0.003(9) 0.001(11)
C36 0.075(12) 0.093(14) 0.069(12) 0.028(11) 0.006(10) -0.009(11)
C37 0.099(14) 0.093(14) 0.092(14) -0.009(13) 0.012(12) -0.004(12)
C38 0.099(14) 0.093(14) 0.084(14) 0.013(12) 0.021(12) 0.011(12)
C39 0.074(12) 0.066(12) 0.084(13) -0.024(11) -0.004(11) -0.014(10)
C40 0.086(13) 0.101(14) 0.091(14) -0.016(13) -0.009(11) -0.010(12)
C41 0.048(7) 0.055(8) 0.025(7) 0.015(6) -0.001(7) -0.004(7)
C42 0.045(6) 0.060(7) 0.025(6) 0.005(6) 0.005(6) 0.001(6)
C43 0.042(6) 0.066(7) 0.017(6) 0.004(6) -0.001(5) 0.003(6)
C44 0.052(6) 0.066(7) 0.020(6) -0.002(6) -0.001(6) 0.008(6)
C45 0.057(7) 0.064(8) 0.018(7) -0.004(6) 0.007(7) 0.006(7)
C46 0.038(10) 0.069(11) 0.041(10) 0.005(9) 0.012(8) -0.016(9)
C47 0.068(11) 0.088(12) 0.026(9) 0.005(9) -0.013(9) -0.007(10)
C48 0.056(11) 0.105(13) 0.032(10) -0.010(9) 0.012(9) -0.001(10)
C49 0.080(13) 0.094(13) 0.028(10) -0.006(9) 0.001(9) 0.000(11)
C50 0.055(11) 0.108(13) 0.043(11) 0.017(10) -0.003(9) 0.010(10)
C51 0.046(10) 0.073(12) 0.031(9) 0.017(9) 0.003(8) 0.009(10)
C52 0.064(11) 0.037(10) 0.037(9) 0.009(8) -0.022(9) -0.002(9)
C53 0.050(10) 0.070(11) 0.024(9) -0.011(9) -0.013(8) -0.004(10)
C54 0.081(13) 0.081(12) 0.045(10) -0.030(10) 0.004(10) 0.024(11)
C55 0.079(12) 0.064(12) 0.043(10) -0.007(9) 0.011(9) -0.024(11)
C56 0.065(11) 0.074(12) 0.028(9) 0.003(9) -0.014(9) -0.008(10)
C57 0.074(12) 0.075(12) 0.058(11) -0.022(10) -0.004(10) -0.011(11)
C58 0.080(12) 0.063(12) 0.065(11) -0.023(10) -0.001(10) -0.004(11)
C59 0.114(15) 0.075(13) 0.068(12) -0.010(11) -0.004(11) -0.009(12)
C60 0.112(14) 0.117(15) 0.064(12) 0.011(12) -0.018(11) 0.006(13)
C61 0.075(12) 0.055(11) 0.047(11) 0.000(9) -0.029(10) -0.014(9)
C62 0.078(12) 0.083(12) 0.027(9) -0.004(9) -0.006(9) 0.022(10)
C63 0.069(11) 0.084(12) 0.034(10) 0.001(9) -0.007(9) 0.002(10)
C64 0.046(10) 0.060(11) 0.047(11) 0.009(9) -0.013(9) 0.000(9)
C65 0.071(11) 0.061(11) 0.024(9) -0.005(8) 0.002(9) 0.008(10)
C66 0.049(10) 0.050(10) 0.030(9) -0.003(8) -0.014(8) 0.008(9)
C67 0.067(11) 0.058(11) 0.028(9) 0.005(8) -0.012(9) -0.015(10)
C68 0.066(11) 0.075(12) 0.040(10) -0.020(9) 0.009(9) 0.002(10)
C69 0.064(11) 0.094(12) 0.018(9) -0.004(9) -0.022(9) 0.016(10)
C70 0.069(11) 0.075(11) 0.018(9) 0.007(8) -0.016(9) 0.010(10)
C71 0.061(11) 0.073(11) 0.031(9) -0.006(9) -0.005(9) 0.011(9)
C72 0.068(11) 0.081(12) 0.016(9) -0.011(8) -0.011(9) 0.008(9)
C73 0.063(11) 0.070(11) 0.031(10) -0.005(9) -0.007(9) -0.014(10)
C74 0.071(11) 0.070(11) 0.015(9) -0.009(8) 0.005(8) 0.012(10)
C75 0.071(11) 0.075(11) 0.016(8) -0.008(8) -0.007(8) 0.012(9)
C76 0.064(7) 0.078(7) 0.030(6) 0.004(6) 0.008(6) 0.005(6)
C77 0.062(7) 0.079(7) 0.038(6) 0.006(6) 0.012(6) -0.002(6)
C78 0.065(7) 0.084(7) 0.033(6) 0.006(6) 0.010(6) 0.001(6)
C79 0.067(7) 0.074(7) 0.027(6) 0.012(6) 0.006(6) 0.009(6)
C80 0.061(11) 0.082(12) 0.039(10) -0.018(9) -0.015(9) 0.001(10)
C81 0.078(12) 0.077(13) 0.048(11) -0.012(10) -0.002(9) -0.014(10)
C82 0.048(10) 0.062(11) 0.054(11) 0.015(9) 0.011(9) 0.004(9)
C83 0.064(10) 0.063(11) 0.029(9) -0.005(9) -0.005(8) -0.018(9)
C84 0.101(13) 0.082(13) 0.030(10) 0.006(10) 0.043(9) 0.014(11)
C85 0.064(11) 0.086(13) 0.015(9) -0.002(9) 0.001(8) -0.012(10)
C86 0.053(10) 0.033(10) 0.039(10) -0.010(8) 0.012(8) -0.008(8)
C87 0.089(13) 0.100(14) 0.073(13) -0.010(12) 0.029(11) 0.001(11)
C88 0.108(14) 0.114(15) 0.063(12) -0.015(12) 0.000(11) -0.019(13)
C89 0.081(12) 0.073(12) 0.036(10) -0.027(10) 0.004(9) 0.001(10)
C90 0.083(12) 0.088(13) 0.064(12) -0.022(11) 0.003(10) 0.010(11)
C91 0.078(12) 0.092(14) 0.034(10) 0.005(10) -0.015(9) 0.021(11)
C92 0.048(10) 0.061(11) 0.032(9) -0.012(9) 0.005(8) 0.005(9)
C93 0.046(10) 0.066(11) 0.033(9) -0.013(9) -0.007(8) 0.001(9)
C94 0.076(11) 0.063(12) 0.026(9) -0.016(8) -0.002(9) -0.009(10)
C95 0.053(11) 0.088(13) 0.036(10) -0.004(10) -0.022(9) 0.008(10)
C96 0.066(12) 0.072(12) 0.047(10) -0.002(10) 0.004(9) -0.008(11)
C97 0.076(12) 0.091(13) 0.080(12) 0.020(11) 0.036(11) -0.011(11)
C98 0.097(14) 0.089(14) 0.099(14) 0.010(12) 0.019(12) 0.005(12)
C99 0.150(17) 0.124(16) 0.112(16) -0.016(13) 0.037(14) 0.002(14)
C100 0.099(14) 0.110(15) 0.103(15) -0.009(13) -0.003(13) 0.012(13)
C101 0.046(9) 0.047(10) 0.030(9) 0.003(8) -0.002(8) -0.014(8)
C102 0.083(12) 0.070(12) 0.034(10) 0.005(9) 0.019(9) 0.018(10)
C103 0.110(14) 0.078(13) 0.072(13) 0.005(11) 0.006(11) 0.002(12)
C104 0.099(14) 0.114(15) 0.094(14) -0.020(13) -0.012(12) 0.002(12)
C105 0.048(10) 0.075(12) 0.045(10) 0.003(10) 0.005(8) 0.001(9)
C106 0.074(12) 0.069(12) 0.080(13) -0.023(11) 0.022(10) -0.009(10)
C107 0.112(14) 0.072(13) 0.068(12) -0.006(11) 0.025(11) 0.004(11)
C108 0.069(12) 0.087(13) 0.112(15) -0.003(13) 0.010(12) 0.000(11)
C109 0.102(13) 0.086(14) 0.068(12) 0.014(11) -0.013(11) -0.005(11)
C110 0.105(14) 0.097(14) 0.106(15) 0.024(13) 0.001(12) -0.011(12)
C111 0.069(12) 0.068(12) 0.070(12) -0.018(10) 0.003(10) 0.024(10)
C112 0.079(12) 0.085(13) 0.059(11) -0.014(10) -0.002(10) -0.007(11)
C113 0.067(12) 0.105(13) 0.052(11) -0.009(10) 0.001(10) -0.002(11)
C114 0.116(15) 0.108(15) 0.093(14) -0.015(12) 0.001(13) -0.008(13)
C115 0.062(12) 0.089(13) 0.079(13) -0.023(11) -0.002(11) -0.020(10)
C121 0.045(6) 0.082(7) 0.037(6) -0.018(6) 0.024(6) 0.001(6)
C122 0.059(7) 0.084(8) 0.033(6) -0.013(6) 0.011(6) -0.003(7)
C123 0.062(7) 0.089(8) 0.046(7) -0.010(7) 0.009(6) -0.006(7)
C124 0.056(7) 0.084(8) 0.043(7) -0.014(6) 0.013(6) -0.002(7)
C125 0.054(7) 0.091(8) 0.048(7) -0.017(7) 0.010(6) -0.009(7)
C126 0.050(7) 0.085(8) 0.037(6) -0.020(6) 0.012(6) -0.007(7)
C127 0.065(12) 0.097(14) 0.091(13) 0.003(11) -0.001(10) 0.011(11)
C128 0.087(13) 0.125(15) 0.082(13) -0.002(12) -0.001(12) 0.004(12)
C129 0.099(14) 0.096(14) 0.094(14) -0.020(12) -0.019(12) 0.009(12)
C130 0.108(15) 0.110(15) 0.110(15) -0.023(13) -0.014(13) 0.034(13)
C131 0.119(16) 0.126(16) 0.110(15) -0.015(13) -0.012(14) 0.024(14)
C132 0.096(14) 0.094(13) 0.066(12) -0.019(11) -0.026(11) 0.002(12)
C133 0.077(12) 0.100(14) 0.073(13) 0.015(12) 0.005(11) 0.007(11)
C134 0.135(15) 0.110(14) 0.072(13) 0.001(12) -0.025(12) 0.021(13)
C138 0.166(19) 0.156(19) 0.144(18) 0.007(15) 0.024(15) 0.003(15)
C139 0.172(19) 0.168(19) 0.159(19) 0.009(15) -0.027(15) -0.011(15)
C140 0.108(15) 0.123(16) 0.123(16) 0.017(13) 0.006(13) -0.018(13)
C135 0.120(16) 0.122(16) 0.132(17) 0.014(14) 0.005(13) 0.026(14)
C136 0.135(16) 0.126(16) 0.112(16) -0.005(14) 0.013(13) 0.004(14)
C137 0.095(14) 0.095(14) 0.129(16) -0.003(13) -0.018(13) 0.009(12)
C1P 0.28(3) 0.28(3) 0.28(3) -0.009(18) 0.034(18) -0.011(18)
C2P 0.27(3) 0.27(3) 0.28(3) -0.014(18) 0.028(18) -0.009(18)
C3P 0.37(4) 0.38(4) 0.38(4) -0.005(18) 0.021(18) 0.005(18)
C4P 0.33(4) 0.32(4) 0.33(4) 0.009(18) 0.019(18) 0.003(18)
C5P 0.26(3) 0.27(3) 0.26(3) 0.015(18) 0.015(18) 0.011(18)
C6P 0.33(4) 0.33(4) 0.34(4) 0.013(18) 0.009(18) 0.004(18)
C141 0.18(2) 0.18(2) 0.17(2) 0.013(16) -0.016(16) 0.000(16)
C1M 0.145(18) 0.161(18) 0.137(18) 0.020(15) -0.003(15) -0.017(15)
C2M 0.18(2) 0.17(2) 0.19(2) -0.028(16) -0.001(16) -0.017(16)
C3M 0.18(2) 0.18(2) 0.161(19) 0.027(16) 0.008(16) 0.033(16)
C4M 0.21(2) 0.19(2) 0.20(2) 0.000(17) 0.026(17) 0.009(17)
C5M 0.165(19) 0.160(19) 0.149(19) 0.000(15) 0.005(15) 0.016(15)
C6M 0.162(18) 0.133(17) 0.141(18) -0.026(15) 0.000(15) 0.007(15)
C142 0.074(12) 0.081(12) 0.052(11) 0.019(10) 0.020(10) 0.014(10)
C143 0.066(11) 0.078(12) 0.031(9) -0.002(9) 0.001(9) 0.009(10)
C144 0.086(13) 0.091(13) 0.046(11) 0.016(10) -0.018(11) 0.013(11)
C145 0.047(10) 0.079(12) 0.043(10) -0.008(9) 0.011(9) -0.017(9)
C146 0.086(13) 0.089(13) 0.040(11) 0.005(10) 0.011(10) 0.019(11)
C147 0.085(12) 0.069(11) 0.017(9) 0.007(8) 0.029(9) -0.002(10)
C148 0.083(13) 0.086(13) 0.066(12) 0.007(10) 0.006(10) -0.009(11)
C149 0.069(12) 0.115(15) 0.073(12) -0.013(12) 0.027(10) -0.015(12)
C150 0.133(16) 0.103(15) 0.120(16) -0.014(13) 0.005(14) -0.015(13)
C151 0.115(16) 0.137(17) 0.139(17) 0.020(15) 0.034(14) 0.005(14)
C152 0.086(13) 0.120(15) 0.084(14) 0.003(13) 0.002(12) -0.004(13)
C153 0.060(11) 0.105(14) 0.069(12) 0.011(11) 0.015(10) -0.009(11)
C154 0.112(15) 0.129(16) 0.121(16) 0.013(14) -0.019(13) 0.005(14)
C155 0.110(15) 0.116(15) 0.105(15) 0.002(13) -0.011(13) 0.022(13)
C1F 0.103(7) 0.106(7) 0.084(7) 0.007(7) -0.003(7) -0.007(7)
C2F 0.106(7) 0.112(7) 0.086(7) 0.002(7) 0.000(7) -0.003(7)
C3F 0.104(7) 0.110(7) 0.091(7) 0.000(7) 0.009(7) -0.002(7)
C4F 0.100(7) 0.110(7) 0.091(7) 0.004(7) 0.006(7) -0.008(7)
C5F 0.103(7) 0.106(7) 0.090(7) 0.007(7) 0.002(7) -0.010(7)
C6F 0.104(7) 0.106(7) 0.088(7) 0.004(7) -0.007(7) -0.004(7)
C7F 0.106(7) 0.108(7) 0.095(7) 0.001(7) -0.003(7) 0.001(7)
C8F 0.109(7) 0.105(7) 0.097(7) 0.001(7) -0.002(7) -0.001(7)
C9F 0.104(7) 0.105(7) 0.095(7) 0.004(7) -0.001(7) -0.010(7)
C10F 0.097(7) 0.105(7) 0.085(7) 0.000(7) -0.006(7) -0.006(7)
C11F 0.100(7) 0.105(7) 0.089(7) 0.002(7) -0.009(7) -0.007(7)
C12F 0.106(7) 0.106(7) 0.089(7) -0.004(7) -0.007(7) -0.002(7)
C13F 0.109(7) 0.106(7) 0.095(7) -0.005(7) -0.005(7) -0.003(7)
C14F 0.106(7) 0.108(7) 0.097(7) -0.003(7) 0.003(7) -0.001(7)
C15F 0.105(7) 0.107(7) 0.093(7) 0.002(7) 0.011(7) -0.001(7)
C16F 0.102(7) 0.110(7) 0.100(7) 0.001(7) 0.008(7) 0.000(7)
C17F 0.094(7) 0.110(7) 0.098(7) 0.003(7) 0.006(7) -0.004(7)
C18F 0.094(7) 0.109(7) 0.096(7) 0.005(7) 0.004(7) -0.008(7)
C19F 0.102(7) 0.105(7) 0.100(7) 0.001(7) 0.001(7) -0.010(7)
C20F 0.097(7) 0.109(7) 0.100(7) 0.005(7) 0.000(7) -0.010(7)
C21F 0.110(7) 0.104(7) 0.097(7) -0.002(7) 0.003(7) 0.000(7)
C22F 0.107(7) 0.106(7) 0.099(7) -0.004(7) 0.002(7) -0.009(7)
C23F 0.098(7) 0.113(7) 0.101(7) 0.004(7) -0.004(7) -0.009(7)
C24F 0.095(7) 0.113(7) 0.101(7) 0.007(7) 0.000(7) -0.004(7)
C25F 0.106(7) 0.111(7) 0.103(7) 0.003(7) 0.002(7) 0.003(7)
C26F 0.107(7) 0.108(7) 0.103(7) 0.003(7) 0.003(7) 0.000(7)
C27F 0.102(7) 0.105(7) 0.098(7) 0.001(7) -0.008(7) -0.009(7)
C28F 0.107(7) 0.104(7) 0.098(7) -0.004(7) -0.006(7) -0.005(7)
C29F 0.113(7) 0.107(7) 0.103(7) -0.001(7) 0.002(7) -0.005(7)
C30F 0.113(7) 0.106(7) 0.104(7) 0.004(7) 0.000(7) 0.000(7)
C31F 0.098(7) 0.105(7) 0.099(7) 0.004(7) -0.005(7) -0.007(7)
C32F 0.093(7) 0.105(7) 0.094(7) 0.002(7) -0.002(7) -0.003(7)
C33F 0.096(7) 0.105(7) 0.092(7) 0.000(7) -0.001(7) -0.001(7)
C34F 0.102(7) 0.109(7) 0.097(7) -0.001(7) -0.002(7) 0.002(7)
C35F 0.107(7) 0.112(7) 0.102(7) 0.006(7) -0.003(7) 0.003(7)
C36F 0.100(7) 0.113(7) 0.101(7) 0.008(7) -0.005(7) -0.001(7)
C37F 0.104(7) 0.111(7) 0.101(7) 0.000(7) -0.010(7) -0.009(7)
C38F 0.102(7) 0.112(7) 0.094(7) 0.003(7) -0.011(7) -0.010(7)
C39F 0.101(7) 0.113(7) 0.096(7) 0.008(7) -0.010(7) -0.006(7)
C40F 0.109(7) 0.112(7) 0.097(7) 0.010(7) -0.008(7) -0.003(7)
C41F 0.110(7) 0.109(7) 0.102(7) 0.008(7) -0.005(7) 0.003(7)
C42F 0.114(7) 0.107(7) 0.103(7) 0.007(7) -0.001(7) -0.001(7)
C43F 0.106(7) 0.108(7) 0.100(7) -0.005(7) -0.002(7) -0.009(7)
C44F 0.107(7) 0.105(7) 0.098(7) 0.003(7) 0.004(7) -0.006(7)
C45F 0.099(7) 0.107(7) 0.097(7) 0.004(7) 0.000(7) -0.009(7)
C46F 0.095(7) 0.106(7) 0.094(7) 0.005(7) 0.004(7) -0.007(7)
C47F 0.094(7) 0.107(7) 0.095(7) -0.001(7) 0.004(7) -0.001(7)
C48F 0.103(7) 0.107(7) 0.097(7) -0.005(7) 0.004(7) 0.004(7)
C49F 0.099(7) 0.107(7) 0.096(7) -0.005(7) 0.007(7) 0.003(7)
C50F 0.105(7) 0.105(7) 0.095(7) -0.007(7) 0.006(7) 0.003(7)
C51F 0.110(7) 0.111(7) 0.095(7) -0.008(7) 0.001(7) -0.007(7)
C52F 0.105(7) 0.106(7) 0.091(7) -0.011(7) 0.005(7) -0.001(7)
C53F 0.105(7) 0.108(7) 0.092(7) -0.007(7) 0.009(7) 0.000(7)
C54F 0.102(7) 0.110(7) 0.091(7) 0.004(7) 0.004(7) -0.010(7)
C55F 0.105(7) 0.110(7) 0.090(7) -0.002(7) 0.007(7) -0.006(7)
C56F 0.110(7) 0.106(7) 0.100(7) 0.008(7) 0.000(7) -0.004(7)
C57F 0.108(7) 0.111(7) 0.095(7) 0.011(7) -0.002(7) -0.007(7)
C58F 0.105(7) 0.111(7) 0.094(7) 0.011(7) -0.004(7) -0.006(7)
C59F 0.104(7) 0.110(7) 0.089(7) 0.002(7) -0.001(7) -0.005(7)
C60F 0.106(7) 0.111(7) 0.091(7) -0.003(7) -0.005(7) -0.004(7)
C7M 0.28(3) 0.26(3) 0.27(3) 0.011(18) 0.014(18) 0.014(18)
C1N 0.123(16) 0.143(17) 0.120(16) 0.000(14) 0.009(14) 0.026(14)
C2N 0.17(2) 0.18(2) 0.157(19) 0.013(16) -0.013(15) 0.019(16)
C3N 0.19(2) 0.18(2) 0.16(2) -0.019(16) 0.047(16) 0.007(16)
C4N 0.18(2) 0.19(2) 0.146(19) 0.007(16) 0.021(16) 0.002(16)
C5N 0.24(2) 0.21(2) 0.21(2) -0.010(17) 0.005(17) 0.021(17)
C6N 0.181(19) 0.153(19) 0.158(19) -0.003(15) -0.012(16) 0.043(15)
C7N 0.30(3) 0.27(3) 0.28(3) -0.011(18) 0.006(18) 0.000(18)
C7P 0.33(4) 0.33(4) 0.32(4) 0.004(18) 0.015(18) 0.006(18)
C120 0.096(14) 0.135(15) 0.068(12) -0.016(12) -0.035(12) 0.009(12)
C119 0.088(13) 0.096(14) 0.084(13) -0.031(11) 0.018(11) -0.008(11)
C118 0.078(13) 0.096(14) 0.128(15) -0.035(13) 0.020(12) -0.042(11)
C117 0.079(12) 0.078(12) 0.068(12) -0.009(10) -0.016(11) 0.003(10)
C116 0.047(11) 0.115(14) 0.055(11) -0.008(11) 0.026(10) 0.012(10)
N1 0.064(9) 0.091(10) 0.011(7) -0.006(7) 0.000(7) -0.017(8)
N2 0.071(9) 0.039(8) 0.022(7) -0.018(6) 0.021(7) -0.028(7)
N3 0.065(9) 0.076(10) 0.026(8) -0.006(8) 0.002(7) -0.022(8)
N4 0.055(8) 0.061(9) 0.013(7) 0.004(7) 0.009(7) -0.007(7)
N5 0.043(9) 0.080(10) 0.017(7) -0.021(7) -0.011(6) -0.007(7)
N6 0.085(11) 0.085(11) 0.046(9) -0.006(8) 0.009(9) 0.006(9)
N7 0.066(9) 0.038(9) 0.042(8) 0.000(7) 0.009(7) -0.008(8)
N8 0.093(11) 0.124(13) 0.055(10) -0.030(10) 0.017(9) -0.033(10)
N9 0.086(10) 0.045(8) 0.029(8) 0.018(7) 0.013(8) 0.033(7)
N10 0.038(8) 0.066(9) 0.039(8) 0.002(7) -0.010(7) -0.024(7)
N11 0.040(8) 0.053(9) 0.037(8) -0.012(7) -0.015(7) 0.001(8)
N12 0.055(10) 0.099(12) 0.060(10) -0.001(9) -0.010(8) -0.004(9)
N13 0.057(9) 0.096(11) 0.017(7) -0.004(8) -0.005(7) -0.009(8)
N14 0.086(11) 0.065(10) 0.025(8) 0.007(7) -0.006(8) -0.011(9)
N15 0.068(7) 0.072(7) 0.037(7) -0.013(6) 0.012(6) 0.001(6)
N16 0.061(6) 0.078(7) 0.016(5) 0.015(5) 0.009(5) 0.007(6)
N17 0.056(9) 0.103(11) 0.012(7) 0.001(8) -0.010(6) -0.007(8)
N18 0.097(11) 0.070(11) 0.033(8) -0.016(8) 0.001(8) -0.002(9)
N19 0.083(10) 0.043(9) 0.043(8) 0.003(7) 0.022(8) 0.006(8)
N20 0.081(11) 0.080(11) 0.048(9) -0.010(9) 0.022(8) 0.018(10)
N21 0.066(9) 0.068(10) 0.025(8) -0.004(7) 0.020(7) 0.007(8)
N22 0.088(10) 0.069(10) 0.032(8) -0.001(8) 0.008(8) 0.011(8)
N23 0.057(10) 0.086(11) 0.068(10) -0.006(9) 0.014(9) -0.003(9)
N24 0.058(9) 0.101(11) 0.069(10) -0.020(9) -0.026(9) 0.004(9)
O1 0.049(7) 0.116(10) 0.053(7) -0.020(7) -0.009(6) 0.013(7)
O2 0.077(9) 0.151(11) 0.007(6) -0.004(7) -0.005(6) -0.017(8)
O3 0.070(8) 0.125(11) 0.047(7) -0.003(7) 0.015(7) -0.006(8)
O4 0.090(9) 0.120(10) 0.041(8) -0.005(7) -0.010(7) -0.041(8)
O5 0.090(10) 0.128(12) 0.075(9) 0.034(9) 0.021(8) 0.017(9)
O6 0.160(14) 0.148(14) 0.156(14) -0.054(12) -0.021(12) 0.029(12)
O7 0.164(13) 0.126(12) 0.079(10) 0.002(9) 0.017(10) -0.028(11)
O8 0.133(13) 0.134(13) 0.154(14) -0.003(11) 0.026(11) -0.038(11)
O9 0.211(15) 0.091(11) 0.143(13) -0.026(11) 0.035(12) -0.013(11)
O10 0.156(15) 0.207(16) 0.197(16) 0.003(14) -0.004(13) 0.027(13)
O11 0.158(13) 0.116(12) 0.129(12) -0.013(10) -0.040(11) 0.031(11)
O12 0.096(9) 0.085(9) 0.030(7) 0.010(7) -0.001(6) 0.025(7)
O13 0.073(8) 0.091(9) 0.062(8) -0.009(7) -0.003(7) -0.003(7)
O14 0.081(9) 0.111(10) 0.056(8) 0.019(8) -0.010(7) 0.006(8)
O15 0.109(11) 0.129(12) 0.082(10) 0.004(9) -0.024(9) -0.009(10)
O16 0.146(13) 0.127(12) 0.105(11) -0.017(10) 0.024(10) -0.006(11)
O17 0.126(12) 0.178(14) 0.074(10) 0.009(10) 0.017(9) 0.022(11)
O18 0.151(13) 0.173(14) 0.063(10) -0.009(10) -0.042(9) 0.003(11)
O19 0.223(18) 0.231(18) 0.212(18) 0.060(14) -0.076(14) 0.040(15)
O20 0.213(16) 0.132(13) 0.108(12) -0.049(11) -0.022(11) -0.040(12)
O21 0.068(8) 0.103(10) 0.096(10) -0.007(8) -0.001(7) -0.005(8)
O22 0.116(10) 0.102(10) 0.037(7) -0.006(7) -0.029(7) -0.010(8)
O1M 0.185(15) 0.174(15) 0.106(12) -0.011(11) -0.008(12) 0.006(12)
O2M 0.202(17) 0.226(18) 0.225(18) 0.029(14) -0.063(14) -0.067(14)
O3M 0.24(2) 0.25(2) 0.25(2) -0.009(15) 0.025(16) 0.061(16)
O1N 0.189(15) 0.139(14) 0.159(15) 0.009(12) 0.017(12) 0.020(13)
O2N 0.151(14) 0.219(16) 0.131(14) -0.002(12) 0.026(12) -0.036(13)
O3N 0.223(17) 0.206(17) 0.186(17) 0.039(14) -0.013(14) -0.001(14)
O1Z 0.28(2) 0.31(2) 0.30(2) 0.008(16) -0.001(16) 0.039(16)
S1 0.060(3) 0.117(5) 0.016(2) -0.009(3) 0.007(3) -0.012(3)
S2 0.085(4) 0.118(6) 0.045(3) -0.010(4) -0.009(3) 0.006(4)
S3 0.147(8) 0.140(8) 0.140(7) -0.013(6) 0.005(6) 0.019(6)
S4 0.083(4) 0.079(4) 0.016(2) 0.000(3) 0.006(3) 0.005(3)
S5 0.078(4) 0.117(5) 0.057(4) -0.006(4) -0.008(3) 0.013(4)
S6 0.184(9) 0.187(9) 0.096(6) 0.021(6) -0.004(6) -0.021(8)
S1M 0.167(8) 0.228(10) 0.101(6) 0.015(7) -0.019(6) -0.039(8)
S1N 0.157(8) 0.156(8) 0.098(6) 0.024(6) -0.002(5) 0.005(6)
Zn1 0.0611(15) 0.0818(17) 0.0254(12) -0.0103(11) 0.0024(10) -0.0101(12)
Zn2 0.0754(16) 0.112(2) 0.0166(12) -0.0102(12) 0.0031(11) -0.0108(15)
Zn3 0.0903(19) 0.0842(19) 0.0530(15) -0.0186(13) 0.0070(13) -0.0074(15)
Zn4 0.0751(16) 0.0956(19) 0.0166(11) -0.0015(11) 0.0075(11) 0.0032(14)
Zn5 0.0628(16) 0.102(2) 0.0514(15) -0.0084(14) -0.0155(12) 0.0022(14)
Zn6 0.0720(16) 0.0846(17) 0.0190(11) -0.0039(11) 0.0018(10) -0.0075(13)

loop_
_atom_type_symbol
_atom_type_description
_atom_type_scat_dispersion_real
_atom_type_scat_dispersion_imag
_atom_type_scat_source
C C 0.0033 0.0016 'International Tables Vol C Tables 4.2.6.8 and 6.1.1.4'
H H 0.0000 0.0000 'International Tables Vol C Tables 4.2.6.8 and 6.1.1.4'
N N 0.0061 0.0033 'International Tables Vol C Tables 4.2.6.8 and 6.1.1.4'
O O 0.0106 0.0060 'International Tables Vol C Tables 4.2.6.8 and 6.1.1.4'
S S 0.1246 0.1234 'International Tables Vol C Tables 4.2.6.8 and 6.1.1.4'
Zn Zn 0.2839 1.4301 'International Tables Vol C Tables 4.2.6.8 and 6.1.1.4'

loop_
_geom_angle_atom_site_label_1
_geom_angle_atom_site_label_2
_geom_angle_atom_site_label_3
_geom_angle
_geom_angle_site_symmetry_1
_geom_angle_site_symmetry_3
N1 C1 C2 113.0(15) . .
N1 C1 C20 121.1(17) . .
C2 C1 C20 125.5(18) . .
C3 C2 C1 103.4(17) . .
C3 C2 H2 128.3 . .
C1 C2 H2 128.3 . .
C2 C3 C4 108.9(16) . .
C2 C3 H3 125.6 . .
C4 C3 H3 125.6 . .
N1 C4 C3 110.6(14) . .
N1 C4 C5 122.9(14) . .
C3 C4 C5 126.3(14) . .
C6 C5 C4 125.3(14) . .
C6 C5 C22 123.3(14) . .
C4 C5 C22 111.3(14) . .
C5 C6 N2 128.3(14) . .
C5 C6 C7 125.9(17) . .
N2 C6 C7 105.7(15) . .
C8 C7 C6 110.1(18) . .
C8 C7 H7 124.9 . .
C6 C7 H7 124.9 . .
C7 C8 C9 105.1(17) . .
C7 C8 H8 127.4 . .
C9 C8 H8 127.4 . .
N2 C9 C10 122.1(17) . .
N2 C9 C8 114.3(16) . .
C10 C9 C8 123.3(19) . .
C9 C10 C32 120.7(16) . .
C9 C10 C11 127.4(18) . .
C32 C10 C11 112.0(16) . .
N3 C11 C12 112.5(15) . .
N3 C11 C10 122.3(19) . .
C12 C11 C10 125.2(18) . .
C13 C12 C11 104.1(15) . .
C13 C12 H12 127.9 . .
C11 C12 H12 127.9 . .
C12 C13 C14 109.5(15) . .
C12 C13 H13 125.3 . .
C14 C13 H13 125.3 . .
C15 C14 N3 124.4(16) . .
C15 C14 C13 127.7(17) . .
N3 C14 C13 105.8(15) . .
C14 C15 C16 130.7(16) . .
C14 C15 C42 115.2(15) . .
C16 C15 C42 114.1(16) . .
N4 C16 C17 108.4(17) . .
N4 C16 C15 120.8(18) . .
C17 C16 C15 129.7(18) . .
C18 C17 C16 108.9(18) . .
C18 C17 H17 125.5 . .
C16 C17 H17 125.5 . .
C17 C18 C19 104.5(19) . .
C17 C18 H18 127.8 . .
C19 C18 H18 127.8 . .
N4 C19 C20 126.3(16) . .
N4 C19 C18 112.2(18) . .
C20 C19 C18 119.2(19) . .
C1 C20 C19 126.6(18) . .
C1 C20 C52 115.3(17) . .
C19 C20 C52 117.9(16) . .
N5 C21 C22 128.7(15) . .
N5 C21 H21 115.7 . .
C22 C21 H21 115.7 . .
C21 C22 C23 113.4(15) . .
C21 C22 C5 124.9(14) . .
C23 C22 C5 121.5(15) . .
C24 C23 C22 122.5(17) . .
C24 C23 H23 118.8 . .
C22 C23 H23 118.8 . .
C23 C24 C25 113.2(18) . .
C23 C24 H24 123.4 . .
C25 C24 H24 123.4 . .
N5 C25 C24 127.0(17) . .
N5 C25 C26 120.0(16) . .
C24 C25 C26 112.3(17) . .
N6 C26 C27 125(2) . .
N6 C26 C25 108.1(18) . .
C27 C26 C25 127(2) . .
C28 C27 C26 120(2) . .
C28 C27 H27 119.9 . .
C26 C27 H27 119.9 . .
C27 C28 C29 120(2) . .
C27 C28 H28 119.8 . .
C29 C28 H28 119.8 . .
C30 C29 C28 112(2) . .
C30 C29 H29 124.0 . .
C28 C29 H29 124.0 . .
C29 C30 N6 129(2) . .
C29 C30 H30 115.6 . .
N6 C30 H30 115.6 . .
N7 C31 C32 122.2(18) . .
N7 C31 H31 118.9 . .
C32 C31 H31 118.9 . .
C33 C32 C31 112.9(18) . .
C33 C32 C10 123.7(18) . .
C31 C32 C10 123.2(17) . .
C34 C33 C32 123(2) . .
C34 C33 H33 118.5 . .
C32 C33 H33 118.5 . .
C33 C34 C35 119(2) . .
C33 C34 H34 120.3 . .
C35 C34 H34 120.3 . .
N7 C35 C34 122(2) . .
N7 C35 C36 118.2(19) . .
C34 C35 C36 120(2) . .
C37 C36 N8 115(2) . .
C37 C36 C35 131(2) . .
N8 C36 C35 113(2) . .
C38 C37 C36 128(3) . .
C38 C37 H37 115.8 . .
C36 C37 H37 115.8 . .
C39 C38 C37 113(3) . .
C39 C38 H38 123.5 . .
C37 C38 H38 123.5 . .
C38 C39 C40 128(2) . .
C38 C39 H39 115.9 . .
C40 C39 H39 115.9 . .
C39 C40 N8 114(2) . .
C39 C40 H40 122.9 . .
N8 C40 H40 122.9 . .
N9 C41 C42 122.4(16) . .
N9 C41 H41 118.8 . .
C42 C41 H41 118.8 . .
C41 C42 C43 119.0(15) . .
C41 C42 C15 121.3(14) . .
C43 C42 C15 119.0(14) . .
C44 C43 C42 116.8(16) . .
C44 C43 H43 121.6 . .
C42 C43 H43 121.6 . .
C43 C44 C45 123.5(16) . .
C43 C44 H44 118.3 . .
C45 C44 H44 118.3 . .
N9 C45 C44 118.9(15) . .
N9 C45 C46 113.6(15) . .
C44 C45 C46 127.4(16) . .
N10 C46 C47 124.2(16) . .
N10 C46 C45 116.3(16) . .
C47 C46 C45 119.2(16) . .
C46 C47 C48 117.1(18) . .
C46 C47 H47 121.4 . .
C48 C47 H47 121.4 . .
C49 C48 C47 119.6(18) . .
C49 C48 H48 120.2 . .
C47 C48 H48 120.2 . .
C48 C49 C50 122.3(19) . .
C48 C49 H49 118.8 . .
C50 C49 H49 118.8 . .
N10 C50 C49 116.1(17) . .
N10 C50 H50 122.0 . .
C49 C50 H50 122.0 . .
N11 C51 C52 130.7(18) . .
N11 C51 H51 114.7 . .
C52 C51 H51 114.7 . .
C53 C52 C51 112.9(17) . .
C53 C52 C20 123.4(17) . .
C51 C52 C20 123.2(18) . .
C52 C53 C54 122.0(17) . .
C52 C53 H53 119.0 . .
C54 C53 H53 119.0 . .
C55 C54 C53 115.9(18) . .
C55 C54 H54 122.0 . .
C53 C54 H54 122.0 . .
N11 C55 C54 125.6(18) . .
N11 C55 C56 112.4(18) . .
C54 C55 C56 122(2) . .
N12 C56 C57 123.4(19) . .
N12 C56 C55 114.0(19) . .
C57 C56 C55 122.5(19) . .
C58 C57 C56 120(2) . .
C58 C57 H57 120.2 . .
C56 C57 H57 120.2 . .
C57 C58 C59 121(2) . .
C57 C58 H58 119.3 . .
C59 C58 H58 119.3 . .
C58 C59 C60 115(2) . .
C58 C59 H59 122.3 . .
C60 C59 H59 122.3 . .
N12 C60 C59 120(2) . .
N12 C60 H60 120.2 . .
C59 C60 H60 120.2 . .
N13 C61 C80 127.9(17) . .
N13 C61 C62 106.1(16) . .
C80 C61 C62 126.0(19) . .
C63 C62 C61 106.6(18) . .
C63 C62 H62 126.7 . .
C61 C62 H62 126.7 . .
C62 C63 C64 107.5(18) . .
C62 C63 H63 126.3 . .
C64 C63 H63 126.3 . .
N13 C64 C63 113.3(17) . .
N13 C64 C65 118.4(16) . .
C63 C64 C65 127.9(17) . .
C66 C65 C64 131.1(17) . .
C66 C65 C82 116.5(15) . .
C64 C65 C82 111.9(16) . .
C65 C66 N14 124.7(17) . .
C65 C66 C67 128.5(17) . .
N14 C66 C67 105.9(15) . .
C68 C67 C66 108.3(16) . .
C68 C67 H67 125.8 . .
C66 C67 H67 125.8 . .
C67 C68 C69 109.1(17) . .
C67 C68 H68 125.5 . .
C69 C68 H68 125.5 . .
N14 C69 C70 128.7(17) . .
N14 C69 C68 107.0(16) . .
C70 C69 C68 122.3(19) . .
C69 C70 C92 121.2(16) . .
C69 C70 C71 122.5(17) . .
C92 C70 C71 115.9(15) . .
N15 C71 C72 114.8(15) . .
N15 C71 C70 123.1(16) . .
C72 C71 C70 122.0(16) . .
C73 C72 C71 104.0(17) . .
C73 C72 H72 128.0 . .
C71 C72 H72 128.0 . .
C72 C73 C74 110.8(17) . .
C72 C73 H73 124.6 . .
C74 C73 H73 124.6 . .
C73 C74 N15 112.0(15) . .
C73 C74 C75 132.3(16) . .
N15 C74 C75 115.5(15) . .
C76 C75 C74 130.3(15) . .
C76 C75 C102 118.0(15) . .
C74 C75 C102 108.0(15) . .
N16 C76 C77 114.2(17) . .
N16 C76 C75 121.8(16) . .
C77 C76 C75 123.7(17) . .
C78 C77 C76 108.3(17) . .
C78 C77 H77 125.9 . .
C76 C77 H77 125.9 . .
C77 C78 C79 101.8(16) . .
C77 C78 H78 129.1 . .
C79 C78 H78 129.1 . .
N16 C79 C80 125.9(16) . .
N16 C79 C78 113.3(16) . .
C80 C79 C78 120.8(17) . .
C79 C80 C61 122.9(17) . .
C79 C80 C112 122.9(17) . .
C61 C80 C112 114.1(17) . .
N17 C81 C82 121.4(17) 2_665 .
N17 C81 H81 119.3 2_665 .
C82 C81 H81 119.3 . .
C81 C82 C83 121.5(17) . 2_665
C81 C82 C65 120.6(17) . .
C83 C82 C65 117.6(16) 2_665 .
C82 C83 C84 113.2(17) 2_665 .
C82 C83 H83 123.4 2_665 .
C84 C83 H83 123.4 . .
C85 C84 C83 122.6(17) . .
C85 C84 H84 118.7 . .
C83 C84 H84 118.7 . .
N17 C85 C84 123.5(17) . .
N17 C85 C86 108.9(17) . .
C84 C85 C86 127.6(17) . .
N18 C86 C85 123.8(17) . .
N18 C86 C87 118.9(17) . .
C85 C86 C87 117.0(17) . .
C88 C87 C86 116(2) . .
C88 C87 H87 122.1 . .
C86 C87 H87 122.1 . .
C89 C88 C87 122(2) . .
C89 C88 H88 119.2 . .
C87 C88 H88 119.2 . .
C88 C89 C90 122(2) . .
C88 C89 H89 119.1 . .
C90 C89 H89 119.1 . .
N18 C90 C89 114.5(19) . .
N18 C90 H90 122.8 . .
C89 C90 H90 122.8 . .
C92 C91 N19 131(2) . .
C92 C91 H91 114.6 . .
N19 C91 H91 114.6 . .
C91 C92 C93 112.2(18) . .
C91 C92 C70 122.5(19) . .
C93 C92 C70 125.1(18) . .
C92 C93 C94 124.8(18) . .
C92 C93 H93 117.6 . .
C94 C93 H93 117.6 . .
C93 C94 C95 116.4(18) . .
C93 C94 H94 121.8 . .
C95 C94 H94 121.8 . .
N19 C95 C94 119.3(18) . .
N19 C95 C96 117.0(19) . .
C94 C95 C96 123(2) . .
N20 C96 C97 120(2) . .
N20 C96 C95 117.1(18) . .
C97 C96 C95 123(2) . .
C98 C97 C96 121(2) . .
C98 C97 H97 119.5 . .
C96 C97 H97 119.5 . .
C97 C98 C99 116(2) . .
C97 C98 H98 121.8 . .
C99 C98 H98 121.8 . .
C100 C99 C98 113(3) . .
C100 C99 H99 123.4 . .
C98 C99 H99 123.4 . .
N20 C100 C99 126(3) . .
N20 C100 H100 117.2 . .
C99 C100 H100 117.2 . .
C102 C101 N21 123.4(16) . .
C102 C101 H101 118.3 . .
N21 C101 H101 118.3 . .
C103 C102 C101 120.3(19) . .
C103 C102 C75 122.4(18) . .
C101 C102 C75 116.5(17) . .
C102 C103 C104 119(2) . .
C102 C103 H103 120.6 . .
C104 C103 H103 120.6 . .
C105 C104 C103 116(2) . .
C105 C104 H104 122.1 . .
C103 C104 H104 122.1 . .
N21 C105 C104 127(2) . .
N21 C105 C106 115.2(17) . .
C104 C105 C106 117(2) . .
N22 C106 C107 123(2) . .
N22 C106 C105 113.1(18) . .
C107 C106 C105 123(2) . .
C108 C107 C106 117(2) . .
C108 C107 H107 121.4 . .
C106 C107 H107 121.4 . .
C107 C108 C109 125(3) . .
C107 C108 H108 117.7 . .
C109 C108 H108 117.7 . .
C108 C109 C110 115(2) . .
C108 C109 H109 122.4 . .
C110 C109 H109 122.4 . .
N22 C110 C109 122(2) . .
N22 C110 H110 118.9 . .
C109 C110 H110 118.9 . .
N23 C111 C112 122(2) . 2_665
N23 C111 H111 119.0 . .
C112 C111 H111 119.0 2_665 .
C111 C112 C113 118(2) 2_665 .
C111 C112 C80 123.3(19) 2_665 .
C113 C112 C80 117.9(18) . .
C114 C113 C112 119(2) 2_665 .
C114 C113 H113 120.6 2_665 .
C112 C113 H113 120.6 . .
C113 C114 C115 118(2) 2_665 .
C113 C114 H114 121.1 2_665 .
C115 C114 H114 121.1 . .
N23 C115 C116 123(2) . .
N23 C115 C114 120(2) . .
C116 C115 C114 116(2) . .
C126 C121 C122 114.9(18) . .
C126 C121 S1 125.3(15) . .
C122 C121 S1 118.0(13) . .
C123 C122 C121 116.9(17) . .
C123 C122 H122 121.5 . .
C121 C122 H122 121.5 . .
C124 C123 C122 125(2) . .
C124 C123 H123 117.7 . .
C122 C123 H123 117.7 . .
C123 C124 C125 117(2) . .
C123 C124 C127 126.4(19) . .
C125 C124 C127 116.5(18) . .
C126 C125 C124 124(2) . .
C126 C125 H125 118.1 . .
C124 C125 H125 118.1 . .
C125 C126 C121 121.4(19) . .
C125 C126 H126 119.3 . .
C121 C126 H126 119.3 . .
C124 C127 H12A 109.5 . .
C124 C127 H12B 109.5 . .
H12A C127 H12B 109.5 . .
C124 C127 H12C 109.5 . .
H12A C127 H12C 109.5 . .
H12B C127 H12C 109.5 . .
C129 C128 C133 105(2) . .
C129 C128 S2 129(2) . .
C133 C128 S2 125(2) . .
C130 C129 C128 129(3) . .
C130 C129 H129 115.4 . .
C128 C129 H129 115.4 . .
C129 C130 C131 119(3) . .
C129 C130 H130 120.3 . .
C131 C130 H130 120.3 . .
C132 C131 C130 122(3) . .
C132 C131 C134 117(3) . .
C130 C131 C134 118(3) . .
C133 C132 C131 113(2) . .
C133 C132 H132 123.3 . .
C131 C132 H132 123.3 . .
C132 C133 C128 129(2) . .
C132 C133 H133 115.6 . .
C128 C133 H133 115.6 . .
C131 C134 H13A 109.5 . .
C131 C134 H13B 109.5 . .
H13A C134 H13B 109.5 . .
C131 C134 H13C 109.5 . .
H13A C134 H13C 109.5 . .
H13B C134 H13C 109.5 . .
C139 C138 C137 120.0 . .
C139 C138 C141 119.3(16) . .
C137 C138 C141 119.7(17) . .
C138 C139 C140 120.0 . .
C138 C139 H139 120.0 . .
C140 C139 H139 120.0 . .
C135 C140 C139 120.0 . .
C135 C140 H140 120.0 . .
C139 C140 H140 120.0 . .
C140 C135 C136 120.0 . .
C140 C135 S3 121.8(9) . .
C136 C135 S3 117.9(8) . .
C137 C136 C135 120.0 . .
C137 C136 H136 120.0 . .
C135 C136 H136 120.0 . .
C136 C137 C138 120.0 . .
C136 C137 H137 120.0 . .
C138 C137 H137 120.0 . .
C2P C1P C6P 120.0 . .
C2P C1P S6 113.3(16) . .
C6P C1P S6 126.5(16) . .
C1P C2P C3P 120.0 . .
C1P C2P H2P 120.0 . .
C3P C2P H2P 120.0 . .
C2P C3P C4P 120.0 . .
C2P C3P H3P 120.0 . .
C4P C3P H3P 120.0 . .
C3P C4P C5P 120.0 . .
C3P C4P C7P 125(3) . .
C5P C4P C7P 114(3) . .
C4P C5P C6P 120.0 . .
C4P C5P H5P 120.0 . .
C6P C5P H5P 120.0 . .
C1P C6P C5P 120.0 . .
C1P C6P H6P 120.0 . .
C5P C6P H6P 120.0 . .
C138 C141 H14A 109.5 . .
C138 C141 H14B 109.5 . .
H14A C141 H14B 109.5 . .
C138 C141 H14C 109.5 . .
H14A C141 H14C 109.5 . .
H14B C141 H14C 109.5 . .
C2M C1M C6M 120.0 . .
C2M C1M S1M 119(2) . .
C6M C1M S1M 121(2) . .
C1M C2M C3M 120.0 . .
C4M C3M C2M 120.0 . .
C3M C4M C5M 120.0 . .
C3M C4M C7M 127(3) . .
C5M C4M C7M 112(3) . .
C4M C5M C6M 120.0 . .
C5M C6M C1M 120.0 . .
C147 C142 C143 109.1(18) . .
C147 C142 S4 126.5(16) . .
C143 C142 S4 124.0(14) . .
C144 C143 C142 122.1(18) . .
C144 C143 H143 118.9 . .
C142 C143 H143 118.9 . .
C145 C144 C143 124.8(18) . .
C145 C144 H144 117.6 . .
C143 C144 H144 117.6 . .
C148 C145 C144 123.8(18) . .
C148 C145 C146 125.5(18) . .
C144 C145 C146 110.5(17) . .
C147 C146 C145 124(2) . .
C147 C146 H146 118.1 . .
C145 C146 H146 118.1 . .
C146 C147 C142 129(2) . .
C146 C147 H147 115.3 . .
C142 C147 H147 115.3 . .
C145 C148 H14D 109.5 . .
C145 C148 H14E 109.5 . .
H14D C148 H14E 109.5 . .
C145 C148 H14F 109.5 . .
H14D C148 H14F 109.5 . .
H14E C148 H14F 109.5 . .
C150 C149 C154 120(2) . .
C150 C149 S5 121(2) . .
C154 C149 S5 119(2) . .
C149 C150 C151 111(2) . .
C149 C150 H150 124.3 . .
C151 C150 H150 124.3 . .
C152 C151 C150 124(3) . .
C152 C151 H151 118.1 . .
C150 C151 H151 118.1 . .
C153 C152 C151 122(3) . .
C153 C152 C155 129(3) . .
C151 C152 C155 109(3) . .
C152 C153 C154 118(3) . .
C152 C153 H153 121.1 . .
C154 C153 H153 121.1 . .
C149 C154 C153 126(3) . .
C149 C154 H154 117.2 . .
C153 C154 H154 117.2 . .
C152 C155 H15A 109.5 . .
C152 C155 H15B 109.5 . .
H15A C155 H15B 109.5 . .
C152 C155 H15C 109.5 . .
H15A C155 H15C 109.5 . .
H15B C155 H15C 109.5 . .
C2F C1F C6F 118(3) . .
C2F C1F C5F 112(2) . .
C6F C1F C5F 123(3) . .
C1F C2F C3F 98(2) . .
C1F C2F C12F 121(3) . .
C3F C2F C12F 126(3) . .
C2F C3F C4F 121(3) . .
C2F C3F C15F 111(2) . .
C4F C3F C15F 118(3) . .
C5F C4F C3F 98(2) . .
C5F C4F C18F 125(3) . .
C3F C4F C18F 123(2) . .
C4F C5F C9F 123(3) . .
C4F C5F C1F 111(2) . .
C9F C5F C1F 114(3) . .
C10F C6F C1F 121(3) . .
C10F C6F C7F 105(2) . .
C1F C6F C7F 120(2) . .
C34F C7F C8F 123(2) . .
C34F C7F C6F 114(3) . .
C8F C7F C6F 117(3) . .
C21F C8F C9F 110(2) . .
C21F C8F C7F 110(3) . .
C9F C8F C7F 120(3) . .
C8F C9F C5F 124(3) . .
C8F C9F C19F 113(2) . .
C5F C9F C19F 111(2) . .
C11F C10F C6F 121(3) . .
C11F C10F C33F 120(3) . .
C6F C10F C33F 105(2) . .
C10F C11F C12F 118(3) . .
C10F C11F C27F 123(2) . .
C12F C11F C27F 109(2) . .
C2F C12F C13F 118(3) . .
C2F C12F C11F 120(2) . .
C13F C12F C11F 109(2) . .
C28F C13F C12F 105(2) . .
C28F C13F C14F 123(3) . .
C12F C13F C14F 121(3) . .
C13F C14F C26F 121(2) . .
C13F C14F C15F 116(3) . .
C26F C14F C15F 113(3) . .
C3F C15F C16F 113(3) . .
C3F C15F C14F 128(2) . .
C16F C15F C14F 106(2) . .
C25F C16F C17F 108(3) . .
C25F C16F C15F 107(2) . .
C17F C16F C15F 134(3) . .
C18F C17F C16F 107(2) . .
C18F C17F C24F 102(3) . .
C16F C17F C24F 132(2) . .
C17F C18F C20F 108(2) . .
C17F C18F C4F 124(2) . .
C20F C18F C4F 113(3) . .
C20F C19F C9F 128(3) . .
C20F C19F C22F 119(2) . .
C9F C19F C22F 98(2) . .
C19F C20F C18F 120(3) . .
C19F C20F C23F 116(3) . .
C18F C20F C23F 114(2) . .
C50F C21F C8F 133(3) . .
C50F C21F C22F 117(2) . .
C8F C21F C22F 100(2) . .
C21F C22F C43F 120(3) . .
C21F C22F C19F 119(3) . .
C43F C22F C19F 116(3) . .
C24F C23F C37F 120(2) . .
C24F C23F C20F 99(3) . .
C37F C23F C20F 131(3) . .
C23F C24F C36F 126(3) . .
C23F C24F C17F 117(3) . .
C36F C24F C17F 109(2) . .
C16F C25F C26F 113(3) . .
C16F C25F C35F 126(3) . .
C26F C25F C35F 112(3) . .
C25F C26F C30F 133(3) . .
C25F C26F C14F 102(3) . .
C30F C26F C14F 114(2) . .
C31F C27F C28F 126(3) . .
C31F C27F C11F 117(2) . .
C28F C27F C11F 105(3) . .
C29F C28F C27F 118(2) . .
C29F C28F C13F 116(3) . .
C27F C28F C13F 112(3) . .
C30F C29F C28F 120(3) . .
C30F C29F C44F 110(3) . .
C28F C29F C44F 118(3) . .
C29F C30F C42F 105(3) . .
C29F C30F C26F 124(3) . .
C42F C30F C26F 111(2) . .
C32F C31F C27F 119(3) . .
C32F C31F C45F 118(3) . .
C27F C31F C45F 114(2) . .
C33F C32F C31F 123(2) . .
C33F C32F C47F 122(3) . .
C31F C32F C47F 100(2) . .
C34F C33F C32F 110(2) . .
C34F C33F C10F 116(3) . .
C32F C33F C10F 117(3) . .
C33F C34F C7F 100(3) . .
C33F C34F C48F 127(3) . .
C7F C34F C48F 119(2) . .
C36F C35F C25F 117(3) . .
C36F C35F C41F 113(3) . .
C25F C35F C41F 119(3) . .
C35F C36F C24F 125(3) . .
C35F C36F C39F 107(3) . .
C24F C36F C39F 117(3) . .
C23F C37F C38F 110(3) . .
C23F C37F C43F 105(2) . .
C38F C37F C43F 127(3) . .
C23F C37F C51F 137.2(18) . .
C38F C37F C51F 82.1(18) . .
C43F C37F C51F 45.9(13) . .
C39F C38F C60F 119(3) . .
C39F C38F C37F 134(3) . .
C60F C38F C37F 96(2) . .
C38F C39F C40F 128(3) . .
C38F C39F C36F 113(2) . .
C40F C39F C36F 104(3) . .
C58F C40F C41F 119(3) . .
C58F C40F C39F 112(2) . .
C41F C40F C39F 115(2) . .
C40F C41F C42F 120(3) . .
C40F C41F C35F 101(2) . .
C42F C41F C35F 124(3) . .
C41F C42F C30F 120(2) . .
C41F C42F C56F 118(3) . .
C30F C42F C56F 111(3) . .
C51F C43F C37F 88(3) . .
C51F C43F C22F 121(2) . .
C37F C43F C22F 130(3) . .
C45F C44F C29F 122(3) . .
C45F C44F C56F 119(3) . .
C29F C44F C56F 107(2) . .
C44F C45F C46F 125(3) . .
C44F C45F C31F 122(2) . .
C46F C45F C31F 99(2) . .
C47F C46F C45F 112(2) . .
C47F C46F C54F 124(3) . .
C45F C46F C54F 114(2) . .
C46F C47F C32F 110(2) . .
C46F C47F C49F 110(3) . .
C32F C47F C49F 128(3) . .
C49F C48F C34F 123(3) . .
C49F C48F C50F 102(3) . .
C34F C48F C50F 123(3) . .
C48F C49F C53F 111(3) . .
C48F C49F C47F 109(2) . .
C53F C49F C47F 130(3) . .
C21F C50F C52F 122(3) . .
C21F C50F C48F 111(3) . .
C52F C50F C48F 115(3) . .
C52F C51F C43F 116(2) . .
C52F C51F C60F 119(3) . .
C43F C51F C60F 121(3) . .
C52F C51F C37F 155(2) . .
C43F C51F C37F 46.0(13) . .
C60F C51F C37F 75.0(18) . .
C51F C52F C50F 121(3) . .
C51F C52F C53F 118(3) . .
C50F C52F C53F 103(2) . .
C55F C53F C49F 117(2) . .
C55F C53F C52F 122(3) . .
C49F C53F C52F 109(2) . .
C57F C54F C55F 99(2) . .
C57F C54F C46F 124(3) . .
C55F C54F C46F 123(3) . .
C53F C55F C54F 117(2) . .
C53F C55F C59F 121(3) . .
C54F C55F C59F 112(2) . .
C42F C56F C44F 106(2) . .
C42F C56F C57F 124(2) . .
C44F C56F C57F 118(3) . .
C54F C57F C58F 119(3) . .
C54F C57F C56F 120(3) . .
C58F C57F C56F 114(3) . .
C40F C58F C59F 123(3) . .
C40F C58F C57F 123(3) . .
C59F C58F C57F 99(2) . .
C55F C59F C58F 111(2) . .
C55F C59F C60F 116(2) . .
C58F C59F C60F 123(3) . .
C38F C60F C51F 106(2) . .
C38F C60F C59F 115(3) . .
C51F C60F C59F 123(2) . .
C2N C1N C6N 120.0 . .
C2N C1N S1N 118(2) . .
C6N C1N S1N 122(2) . .
C3N C2N C1N 120.0 . .
C4N C3N C2N 120.0 . .
C3N C4N C5N 120.0 . .
C3N C4N C7N 136(4) . .
C5N C4N C7N 104(4) . .
C4N C5N C6N 120.0 . .
C5N C6N C1N 120.0 . .
C4P C7P H7P1 109.5 . .
C4P C7P H7P2 109.5 . .
H7P1 C7P H7P2 109.5 . .
C4P C7P H7P3 109.5 . .
H7P1 C7P H7P3 109.5 . .
H7P2 C7P H7P3 109.5 . .
C119 C120 N24 116.9(9) . .
C119 C120 H120 121.6 . .
N24 C120 H120 121.6 . .
C120 C119 C118 120.0 . .
C120 C119 H119 120.0 . .
C118 C119 H119 120.0 . .
C117 C118 C119 120.0 . .
C117 C118 H118 120.0 . .
C119 C118 H118 120.0 . .
C116 C117 C118 120.0 . .
C116 C117 H117 120.0 . .
C118 C117 H117 120.0 . .
C117 C116 N24 117.4(9) . .
C117 C116 C115 128.6(14) . .
N24 C116 C115 113.1(16) . .
C1 N1 C4 103.7(14) . .
C1 N1 Zn1 128.9(11) . .
C4 N1 Zn1 127.2(11) . .
C9 N2 C6 104.7(13) . .
C9 N2 Zn1 128.9(11) . .
C6 N2 Zn1 125.3(10) . .
C11 N3 C14 107.3(15) . .
C11 N3 Zn1 127.7(13) . .
C14 N3 Zn1 125.0(12) . .
C19 N4 C16 105.1(15) . .
C19 N4 Zn1 125.8(11) . .
C16 N4 Zn1 128.4(13) . .
C25 N5 C21 114.9(14) . .
C25 N5 Zn2 116.3(11) . .
C21 N5 Zn2 127.3(11) . .
C26 N6 C30 113.1(19) . .
C26 N6 Zn2 117.3(14) . .
C30 N6 Zn2 129.1(15) . .
C35 N7 C31 119.2(17) . .
C35 N7 Zn3 116.0(13) . .
C31 N7 Zn3 123.5(13) . .
C36 N8 C40 119(2) . .
C36 N8 Zn3 118.2(16) . .
C40 N8 Zn3 121.9(16) . .
C45 N9 C41 119.4(16) . .
C45 N9 Zn4 114.4(11) . .
C41 N9 Zn4 125.5(12) . .
C46 N10 C50 120.5(15) . .
C46 N10 Zn4 119.3(12) . .
C50 N10 Zn4 120.0(11) . .
C51 N11 C55 112.9(15) . .
C51 N11 Zn5 126.4(12) . .
C55 N11 Zn5 118.9(13) . .
C56 N12 C60 120(2) . .
C56 N12 Zn5 117.8(15) . .
C60 N12 Zn5 122.6(16) . .
C64 N13 C61 106.2(16) . .
C64 N13 Zn6 132.0(13) . .
C61 N13 Zn6 121.2(12) . .
C69 N14 C66 109.3(15) . .
C69 N14 Zn6 124.0(12) . .
C66 N14 Zn6 126.1(13) . .
C71 N15 C74 98.4(14) . .
C71 N15 Zn6 130.5(12) . .
C74 N15 Zn6 131.0(11) . .
C79 N16 C76 102.4(14) . .
C79 N16 Zn6 126.0(11) . .
C76 N16 Zn6 128.3(12) . .
C85 N17 C81 117.5(17) . 2_665
C85 N17 Zn2 117.0(12) . .
C81 N17 Zn2 124.7(12) 2_665 .
C86 N18 C90 126.9(17) . .
C86 N18 Zn2 112.6(12) . .
C90 N18 Zn2 120.2(15) . .
C91 N19 C95 115.7(17) . .
C91 N19 Zn3 127.6(14) . .
C95 N19 Zn3 113.7(13) . .
C100 N20 C96 124(2) . .
C100 N20 Zn3 121.5(19) . .
C96 N20 Zn3 114.8(14) . .
C105 N21 C101 114.4(14) . .
C105 N21 Zn4 118.0(12) . .
C101 N21 Zn4 127.3(12) . .
C110 N22 C106 117(2) . .
C110 N22 Zn4 127.7(15) . .
C106 N22 Zn4 113.5(14) . .
C115 N23 C111 123(2) . .
C115 N23 Zn5 112.8(15) . .
C111 N23 Zn5 123.7(14) . .
C116 N24 C120 124.7(16) . .
C116 N24 Zn5 116.7(10) . .
C120 N24 Zn5 118.6(13) . .
S1 O2 Zn2 129.4(7) . .
S2 O5 Zn2 135.1(11) . .
S3 O8 Zn3 153.9(15) . .
S4 O12 Zn4 131.7(7) . .
S5 O15 Zn4 146.8(11) . .
S6 O18 Zn5 145.2(14) . .
O3 S1 O2 111.7(7) . .
O3 S1 O4 116.3(8) . .
O2 S1 O4 109.3(8) . .
O3 S1 C121 106.9(9) . .
O2 S1 C121 101.8(9) . .
O4 S1 C121 109.9(8) . .
O5 S2 O6 114.8(14) . .
O5 S2 O7 112.9(11) . .
O6 S2 O7 109.3(14) . .
O5 S2 C128 104.7(12) . .
O6 S2 C128 107.5(13) . .
O7 S2 C128 107.1(12) . .
O9 S3 O8 108.2(13) . .
O9 S3 O10 113.5(16) . .
O8 S3 O10 112.3(16) . .
O9 S3 C135 108.8(12) . .
O8 S3 C135 101.9(12) . .
O10 S3 C135 111.5(13) . .
O13 S4 O14 115.2(9) . .
O13 S4 O12 113.1(8) . .
O14 S4 O12 111.4(8) . .
O13 S4 C142 109.1(9) . .
O14 S4 C142 106.4(9) . .
O12 S4 C142 100.4(9) . .
O17 S5 O15 112.7(11) . .
O17 S5 O16 115.0(12) . .
O15 S5 O16 106.9(11) . .
O17 S5 C149 112.1(12) . .
O15 S5 C149 106.6(11) . .
O16 S5 C149 102.9(12) . .
O19 S6 O18 100.1(17) . .
O19 S6 O20 124.4(19) . .
O18 S6 O20 115.4(13) . .
O19 S6 C1P 87.2(18) . .
O18 S6 C1P 109.9(12) . .
O20 S6 C1P 115.9(15) . .
O1M S1M O2M 110.5(12) . .
O1M S1M O3M 108.9(12) . .
O2M S1M O3M 108.8(12) . .
O1M S1M C1M 108.2(15) . .
O2M S1M C1M 113.2(17) . .
O3M S1M C1M 107.1(19) . .
O3N S1N O2N 111.1(16) . .
O3N S1N O1N 115.2(17) . .
O2N S1N O1N 110.7(15) . .
O3N S1N C1N 114.1(16) . .
O2N S1N C1N 99.6(15) . .
O1N S1N C1N 104.9(13) . .
N2 Zn1 N1 89.8(5) . .
N2 Zn1 N4 163.9(6) . .
N1 Zn1 N4 89.2(5) . .
N2 Zn1 N3 88.1(5) . .
N1 Zn1 N3 168.4(6) . .
N4 Zn1 N3 89.7(6) . .
N2 Zn1 O1 99.7(5) . .
N1 Zn1 O1 98.5(6) . .
N4 Zn1 O1 96.4(5) . .
N3 Zn1 O1 93.0(6) . .
O5 Zn2 O2 91.1(6) . .
O5 Zn2 N5 97.6(6) . .
O2 Zn2 N5 91.9(5) . .
O5 Zn2 N17 165.3(6) . .
O2 Zn2 N17 95.9(6) . .
N5 Zn2 N17 95.1(5) . .
O5 Zn2 N18 90.8(6) . .
O2 Zn2 N18 104.6(6) . .
N5 Zn2 N18 161.3(6) . .
N17 Zn2 N18 74.9(6) . .
O5 Zn2 N6 90.0(6) . .
O2 Zn2 N6 167.8(5) . .
N5 Zn2 N6 75.9(6) . .
N17 Zn2 N6 85.8(6) . .
N18 Zn2 N6 87.5(6) . .
O8 Zn3 N8 95.8(8) . .
O8 Zn3 O11 88.2(9) . .
N8 Zn3 O11 93.9(7) . .
O8 Zn3 N19 89.1(7) . .
N8 Zn3 N19 164.1(7) . .
O11 Zn3 N19 101.4(6) . .
O8 Zn3 N20 163.7(8) . .
N8 Zn3 N20 100.1(7) . .
O11 Zn3 N20 87.3(8) . .
N19 Zn3 N20 76.6(7) . .
O8 Zn3 N7 97.1(7) . .
N8 Zn3 N7 74.5(7) . .
O11 Zn3 N7 167.6(7) . .
N19 Zn3 N7 90.0(6) . .
N20 Zn3 N7 90.5(6) . .
O15 Zn4 O12 92.0(6) . .
O15 Zn4 N21 93.3(6) . .
O12 Zn4 N21 91.7(6) . .
O15 Zn4 N10 91.4(6) . .
O12 Zn4 N10 102.9(5) . .
N21 Zn4 N10 164.6(6) . .
O15 Zn4 N9 165.3(6) . .
O12 Zn4 N9 92.6(5) . .
N21 Zn4 N9 100.5(5) . .
N10 Zn4 N9 74.0(5) . .
O15 Zn4 N22 86.4(6) . .
O12 Zn4 N22 169.0(5) . .
N21 Zn4 N22 77.5(6) . .
N10 Zn4 N22 88.1(6) . .
N9 Zn4 N22 91.6(5) . .
O18 Zn5 N11 96.1(7) . .
O18 Zn5 N24 98.8(7) . .
N11 Zn5 N24 164.6(6) . .
O18 Zn5 N12 91.5(7) . .
N11 Zn5 N12 75.8(6) . .
N24 Zn5 N12 100.1(7) . .
O18 Zn5 O21 86.1(7) . .
N11 Zn5 O21 93.9(6) . .
N24 Zn5 O21 90.7(6) . .
N12 Zn5 O21 169.2(6) . .
O18 Zn5 N23 173.0(7) . .
N11 Zn5 N23 90.8(6) . .
N24 Zn5 N23 74.2(6) . .
N12 Zn5 N23 88.9(6) . .
O21 Zn5 N23 94.8(6) . .
N15 Zn6 N16 89.8(6) . .
N15 Zn6 N13 163.8(6) . .
N16 Zn6 N13 90.2(6) . .
N15 Zn6 N14 89.0(6) . .
N16 Zn6 N14 163.8(6) . .
N13 Zn6 N14 86.5(6) . .
N15 Zn6 O22 97.5(6) . .
N16 Zn6 O22 96.5(6) . .
N13 Zn6 O22 98.6(6) . .
N14 Zn6 O22 99.7(5) . .

loop_
_geom_bond_atom_site_label_1
_geom_bond_atom_site_label_2
_geom_bond_distance
_geom_bond_site_symmetry_2
C1 N1 1.37(2) .
C1 C2 1.43(2) .
C1 C20 1.44(2) .
C2 C3 1.38(2) .
C2 H2 0.9500 .
C3 C4 1.40(2) .
C3 H3 0.9500 .
C4 N1 1.384(19) .
C4 C5 1.49(2) .
C5 C6 1.31(2) .
C5 C22 1.49(2) .
C6 N2 1.41(2) .
C6 C7 1.53(2) .
C7 C8 1.31(3) .
C7 H7 0.9500 .
C8 C9 1.44(2) .
C8 H8 0.9500 .
C9 N2 1.38(2) .
C9 C10 1.40(2) .
C10 C32 1.46(2) .
C10 C11 1.49(2) .
C11 N3 1.32(2) .
C11 C12 1.38(2) .
C12 C13 1.37(2) .
C12 H12 0.9500 .
C13 C14 1.40(2) .
C13 H13 0.9500 .
C14 C15 1.38(2) .
C14 N3 1.38(2) .
C15 C16 1.45(3) .
C15 C42 1.61(2) .
C16 N4 1.36(2) .
C16 C17 1.43(3) .
C17 C18 1.27(2) .
C17 H17 0.9500 .
C18 C19 1.46(2) .
C18 H18 0.9500 .
C19 N4 1.29(2) .
C19 C20 1.46(3) .
C20 C52 1.50(3) .
C21 N5 1.339(19) .
C21 C22 1.35(2) .
C21 H21 0.9500 .
C22 C23 1.47(2) .
C23 C24 1.36(3) .
C23 H23 0.9500 .
C24 C25 1.47(2) .
C24 H24 0.9500 .
C25 N5 1.28(2) .
C25 C26 1.62(3) .
C26 N6 1.33(3) .
C26 C27 1.34(3) .
C27 C28 1.31(3) .
C27 H27 0.9500 .
C28 C29 1.47(3) .
C28 H28 0.9500 .
C29 C30 1.34(3) .
C29 H29 0.9500 .
C30 N6 1.36(3) .
C30 H30 0.9500 .
C31 N7 1.36(2) .
C31 C32 1.46(3) .
C31 H31 0.9500 .
C32 C33 1.36(3) .
C33 C34 1.33(3) .
C33 H33 0.9500 .
C34 C35 1.38(3) .
C34 H34 0.9500 .
C35 N7 1.26(2) .
C35 C36 1.51(3) .
C36 C37 1.36(3) .
C36 N8 1.37(3) .
C37 C38 1.33(3) .
C37 H37 0.9500 .
C38 C39 1.29(3) .
C38 H38 0.9500 .
C39 C40 1.38(3) .
C39 H39 0.9500 .
C40 N8 1.43(3) .
C40 H40 0.9500 .
C41 N9 1.329(19) .
C41 C42 1.35(2) .
C41 H41 0.9500 .
C42 C43 1.40(2) .
C43 C44 1.31(2) .
C43 H43 0.9500 .
C44 C45 1.38(2) .
C44 H44 0.9500 .
C45 N9 1.32(2) .
C45 C46 1.52(2) .
C46 N10 1.26(2) .
C46 C47 1.38(2) .
C47 C48 1.42(2) .
C47 H47 0.9500 .
C48 C49 1.29(2) .
C48 H48 0.9500 .
C49 C50 1.42(3) .
C49 H49 0.9500 .
C50 N10 1.42(2) .
C50 H50 0.9500 .
C51 N11 1.27(2) .
C51 C52 1.42(2) .
C51 H51 0.9500 .
C52 C53 1.31(2) .
C53 C54 1.43(3) .
C53 H53 0.9500 .
C54 C55 1.36(3) .
C54 H54 0.9500 .
C55 N11 1.34(2) .
C55 C56 1.56(3) .
C56 N12 1.31(2) .
C56 C57 1.37(3) .
C57 C58 1.34(3) .
C57 H57 0.9500 .
C58 C59 1.42(3) .
C58 H58 0.9500 .
C59 C60 1.46(3) .
C59 H59 0.9500 .
C60 N12 1.39(3) .
C60 H60 0.9500 .
C61 N13 1.40(2) .
C61 C80 1.45(3) .
C61 C62 1.47(3) .
C62 C63 1.32(2) .
C62 H62 0.9500 .
C63 C64 1.38(2) .
C63 H63 0.9500 .
C64 N13 1.30(2) .
C64 C65 1.48(3) .
C65 C66 1.29(2) .
C65 C82 1.55(2) .
C66 N14 1.37(2) .
C66 C67 1.48(2) .
C67 C68 1.28(2) .
C67 H67 0.9500 .
C68 C69 1.46(3) .
C68 H68 0.9500 .
C69 N14 1.36(2) .
C69 C70 1.37(2) .
C70 C92 1.44(2) .
C70 C71 1.52(2) .
C71 N15 1.34(2) .
C71 C72 1.47(2) .
C72 C73 1.29(2) .
C72 H72 0.9500 .
C73 C74 1.35(2) .
C73 H73 0.9500 .
C74 N15 1.47(2) .
C74 C75 1.52(2) .
C75 C76 1.40(2) .
C75 C102 1.55(2) .
C76 N16 1.36(2) .
C76 C77 1.38(2) .
C77 C78 1.33(2) .
C77 H77 0.9500 .
C78 C79 1.50(2) .
C78 H78 0.9500 .
C79 N16 1.31(2) .
C79 C80 1.45(2) .
C80 C112 1.48(3) .
C81 N17 1.40(2) 2_665
C81 C82 1.41(3) .
C81 H81 0.9500 .
C82 C83 1.43(2) 2_665
C83 C82 1.43(2) 2_665
C83 C84 1.46(2) .
C83 H83 0.9500 .
C84 C85 1.35(2) .
C84 H84 0.9500 .
C85 N17 1.35(2) .
C85 C86 1.45(2) .
C86 N18 1.26(2) .
C86 C87 1.47(3) .
C87 C88 1.42(3) .
C87 H87 0.9500 .
C88 C89 1.30(3) .
C88 H88 0.9500 .
C89 C90 1.45(3) .
C89 H89 0.9500 .
C90 N18 1.37(2) .
C90 H90 0.9500 .
C91 C92 1.31(2) .
C91 N19 1.34(2) .
C91 H91 0.9500 .
C92 C93 1.36(2) .
C93 C94 1.37(2) .
C93 H93 0.9500 .
C94 C95 1.44(3) .
C94 H94 0.9500 .
C95 N19 1.36(2) .
C95 C96 1.44(3) .
C96 N20 1.32(2) .
C96 C97 1.40(3) .
C97 C98 1.34(3) .
C97 H97 0.9500 .
C98 C99 1.55(4) .
C98 H98 0.9500 .
C99 C100 1.39(3) .
C99 H99 0.9500 .
C100 N20 1.22(3) .
C100 H100 0.9500 .
C101 C102 1.37(2) .
C101 N21 1.38(2) .
C101 H101 0.9500 .
C102 C103 1.35(3) .
C103 C104 1.45(3) .
C103 H103 0.9500 .
C104 C105 1.36(3) .
C104 H104 0.9500 .
C105 N21 1.35(2) .
C105 C106 1.58(3) .
C106 N22 1.36(2) .
C106 C107 1.42(3) .
C107 C108 1.28(3) .
C107 H107 0.9500 .
C108 C109 1.39(3) .
C108 H108 0.9500 .
C109 C110 1.44(3) .
C109 H109 0.9500 .
C110 N22 1.35(3) .
C110 H110 0.9500 .
C111 N23 1.32(2) .
C111 C112 1.40(3) 2_665
C111 H111 0.9500 .
C112 C111 1.40(3) 2_665
C112 C113 1.43(3) .
C113 C114 1.41(3) 2_665
C113 H113 0.9500 .
C114 C113 1.41(3) 2_665
C114 C115 1.46(3) .
C114 H114 0.9500 .
C115 N23 1.30(2) .
C115 C116 1.42(2) .
C121 C126 1.34(2) .
C121 C122 1.53(2) .
C121 S1 1.73(2) .
C122 C123 1.35(3) .
C122 H122 0.9500 .
C123 C124 1.30(2) .
C123 H123 0.9500 .
C124 C125 1.39(2) .
C124 C127 1.51(3) .
C125 C126 1.32(3) .
C125 H125 0.9500 .
C126 H126 0.9500 .
C127 H12A 0.9800 .
C127 H12B 0.9800 .
C127 H12C 0.9800 .
C128 C129 1.45(3) .
C128 C133 1.50(3) .
C128 S2 1.66(3) .
C129 C130 1.21(3) .
C129 H129 0.9500 .
C130 C131 1.40(3) .
C130 H130 0.9500 .
C131 C132 1.38(3) .
C131 C134 1.60(3) .
C132 C133 1.33(3) .
C132 H132 0.9500 .
C133 H133 0.9500 .
C134 H13A 0.9800 .
C134 H13B 0.9800 .
C134 H13C 0.9800 .
C138 C139 1.3900 .
C138 C137 1.3900 .
C138 C141 1.56(4) .
C139 C140 1.3900 .
C139 H139 0.9500 .
C140 C135 1.3900 .
C140 H140 0.9500 .
C135 C136 1.3900 .
C135 S3 1.821(17) .
C136 C137 1.3900 .
C136 H136 0.9500 .
C137 H137 0.9500 .
C1P C2P 1.3898 .
C1P C6P 1.3901 .
C1P S6 1.79(3) .
C2P C3P 1.3899 .
C2P H2P 0.9500 .
C3P C4P 1.3899 .
C3P H3P 0.9500 .
C4P C5P 1.3900 .
C4P C7P 1.496(18) .
C5P C6P 1.3902 .
C5P H5P 0.9500 .
C6P H6P 0.9500 .
C141 H14A 0.9800 .
C141 H14B 0.9800 .
C141 H14C 0.9800 .
C1M C2M 1.3900 .
C1M C6M 1.3900 .
C1M S1M 1.767(14) .
C2M C3M 1.3900 .
C3M C4M 1.3900 .
C4M C5M 1.3900 .
C4M C7M 1.510(18) .
C5M C6M 1.3900 .
C142 C147 1.44(3) .
C142 C143 1.49(3) .
C142 S4 1.68(2) .
C143 C144 1.39(3) .
C143 H143 0.9500 .
C144 C145 1.40(3) .
C144 H144 0.9500 .
C145 C148 1.35(3) .
C145 C146 1.52(3) .
C146 C147 1.22(3) .
C146 H146 0.9500 .
C147 H147 0.9500 .
C148 H14D 0.9800 .
C148 H14E 0.9800 .
C148 H14F 0.9800 .
C149 C150 1.36(3) .
C149 C154 1.39(3) .
C149 S5 1.74(2) .
C150 C151 1.63(4) .
C150 H150 0.9500 .
C151 C152 1.35(3) .
C151 H151 0.9500 .
C152 C153 1.26(3) .
C152 C155 1.39(3) .
C153 C154 1.48(3) .
C153 H153 0.9500 .
C154 H154 0.9500 .
C155 H15A 0.9800 .
C155 H15B 0.9800 .
C155 H15C 0.9800 .
C1F C2F 1.421(13) .
C1F C6F 1.426(13) .
C1F C5F 1.442(13) .
C2F C3F 1.425(13) .
C2F C12F 1.427(13) .
C3F C4F 1.428(13) .
C3F C15F 1.430(13) .
C4F C5F 1.424(13) .
C4F C18F 1.441(13) .
C5F C9F 1.429(13) .
C6F C10F 1.424(13) .
C6F C7F 1.442(13) .
C7F C34F 1.430(13) .
C7F C8F 1.434(13) .
C8F C21F 1.428(13) .
C8F C9F 1.429(13) .
C9F C19F 1.432(13) .
C10F C11F 1.421(13) .
C10F C33F 1.424(13) .
C11F C12F 1.430(13) .
C11F C27F 1.440(13) .
C12F C13F 1.430(13) .
C13F C28F 1.428(13) .
C13F C14F 1.430(13) .
C14F C26F 1.442(13) .
C14F C15F 1.444(13) .
C15F C16F 1.436(13) .
C16F C25F 1.423(13) .
C16F C17F 1.434(13) .
C17F C18F 1.426(13) .
C17F C24F 1.436(13) .
C18F C20F 1.427(13) .
C19F C20F 1.420(13) .
C19F C22F 1.443(13) .
C20F C23F 1.438(13) .
C21F C50F 1.424(13) .
C21F C22F 1.429(13) .
C22F C43F 1.434(13) .
C23F C24F 1.429(13) .
C23F C37F 1.431(13) .
C24F C36F 1.435(13) .
C25F C26F 1.433(13) .
C25F C35F 1.433(13) .
C26F C30F 1.434(13) .
C27F C31F 1.427(13) .
C27F C28F 1.428(13) .
C28F C29F 1.424(13) .
C29F C30F 1.423(13) .
C29F C44F 1.432(13) .
C30F C42F 1.428(13) .
C31F C32F 1.425(13) .
C31F C45F 1.436(13) .
C32F C33F 1.418(13) .
C32F C47F 1.431(13) .
C33F C34F 1.417(13) .
C34F C48F 1.432(13) .
C35F C36F 1.427(13) .
C35F C41F 1.433(13) .
C36F C39F 1.436(13) .
C37F C38F 1.432(13) .
C37F C43F 1.432(13) .
C37F C51F 1.99(4) .
C38F C39F 1.417(13) .
C38F C60F 1.430(13) .
C39F C40F 1.428(13) .
C40F C58F 1.422(13) .
C40F C41F 1.425(13) .
C41F C42F 1.427(13) .
C42F C56F 1.429(13) .
C43F C51F 1.430(13) .
C44F C45F 1.420(13) .
C44F C56F 1.434(13) .
C45F C46F 1.428(13) .
C46F C47F 1.425(13) .
C46F C54F 1.437(13) .
C47F C49F 1.435(13) .
C48F C49F 1.425(13) .
C48F C50F 1.431(13) .
C49F C53F 1.431(13) .
C50F C52F 1.431(13) .
C51F C52F 1.420(13) .
C51F C60F 1.431(13) .
C52F C53F 1.438(13) .
C53F C55F 1.420(13) .
C54F C57F 1.425(13) .
C54F C55F 1.427(13) .
C55F C59F 1.432(13) .
C56F C57F 1.441(13) .
C57F C58F 1.440(13) .
C58F C59F 1.432(13) .
C59F C60F 1.436(13) .
C1N C2N 1.3900 .
C1N C6N 1.3900 .
C1N S1N 1.72(2) .
C2N C3N 1.3900 .
C3N C4N 1.3900 .
C4N C5N 1.3900 .
C4N C7N 1.527(18) .
C5N C6N 1.3900 .
C7P H7P1 0.9800 .
C7P H7P2 0.9800 .
C7P H7P3 0.9800 .
C120 C119 1.3900 .
C120 N24 1.37(2) .
C120 H120 0.9500 .
C119 C118 1.3900 .
C119 H119 0.9500 .
C118 C117 1.3900 .
C118 H118 0.9500 .
C117 C116 1.3900 .
C117 H117 0.9500 .
C116 N24 1.35(2) .
N1 Zn1 2.073(15) .
N2 Zn1 2.038(12) .
N3 Zn1 2.119(14) .
N4 Zn1 2.085(13) .
N5 Zn2 2.119(12) .
N6 Zn2 2.272(18) .
N7 Zn3 2.222(15) .
N8 Zn3 2.13(2) .
N9 Zn4 2.218(16) .
N10 Zn4 2.122(13) .
N11 Zn5 2.112(14) .
N12 Zn5 2.153(18) .
N13 Zn6 2.092(16) .
N14 Zn6 2.103(15) .
N15 Zn6 2.007(16) .
N16 Zn6 2.068(12) .
N17 C81 1.40(2) 2_665
N17 Zn2 2.134(17) .
N18 Zn2 2.143(15) .
N19 Zn3 2.143(15) .
N20 Zn3 2.156(17) .
N21 Zn4 2.092(14) .
N22 Zn4 2.222(16) .
N23 Zn5 2.211(17) .
N24 Zn5 2.199(17) .
O1 Zn1 2.140(13) .
O2 S1 1.464(13) .
O2 Zn2 2.104(13) .
O3 S1 1.433(13) .
O4 S1 1.506(14) .
O5 S2 1.305(16) .
O5 Zn2 2.046(18) .
O6 S2 1.34(2) .
O7 S2 1.433(18) .
O8 S3 1.46(2) .
O8 Zn3 2.02(2) .
O9 S3 1.438(19) .
O10 S3 1.48(2) .
O11 Zn3 2.141(18) .
O12 S4 1.451(14) .
O12 Zn4 2.085(13) .
O13 S4 1.404(14) .
O14 S4 1.416(14) .
O15 S5 1.409(17) .
O15 Zn4 2.041(18) .
O16 S5 1.48(2) .
O17 S5 1.396(17) .
O18 S6 1.437(17) .
O18 Zn5 2.092(16) .
O19 S6 1.43(3) .
O20 S6 1.46(2) .
O21 Zn5 2.182(15) .
O22 Zn6 2.191(14) .
O1M S1M 1.405(16) .
O2M S1M 1.409(17) .
O3M S1M 1.426(18) .
O1N S1N 1.50(2) .
O2N S1N 1.48(2) .
O3N S1N 1.45(3) .

loop_
_platon_squeeze_void_nr
_platon_squeeze_void_average_x
_platon_squeeze_void_average_y
_platon_squeeze_void_average_z
_platon_squeeze_void_volume
_platon_squeeze_void_count_electrons
_platon_squeeze_void_content
1 0.500 0.000 0.000 2135 864 ' '
2 0.000 0.000 0.500 2135 874 ' '
3 0.500 0.500 0.500 2135 848 ' '
4 0.000 0.500 1.000 2135 856 ' '
5 0.250 0.250 0.144 24 2 ' '
6 0.250 0.250 0.644 24 3 ' '
7 0.750 0.750 0.356 24 2 ' '
8 0.750 0.750 0.856 24 2 ' '
